data_7043773
loop_
_publ_author_name
'Werner, Daniel'
'Deacon, Glen B.'
'Junk, Peter C.'
'Anwander, Reiner'

_publ_section_title
;
 Pyrazolates advance cerium chemistry: a Ce(III)/Ce(IV) redox equilibrium
 with benzoquinone.
;
_journal_name_full 'Dalton transactions (Cambridge, England : 2003)'
_journal_paper_doi 10.1039/c7dt00635g
_journal_year 2017
_chemical_absolute_configuration ad
_chemical_formula_moiety 'C65 H87 La3 N18 O6, 2(C4 H8 O)'
_chemical_formula_sum 'C73 H103 La3 N18 O8'
_chemical_formula_weight 1777.46
_space_group_crystal_system orthorhombic
_space_group_IT_number 19
_space_group_name_Hall 'P 2ac 2ab'
_space_group_name_H-M_alt 'P 21 21 21'
_symmetry_space_group_name_Hall 'P 2ac 2ab'
_symmetry_space_group_name_H-M 'P 21 21 21'
_atom_sites_solution_hydrogens geom
_atom_sites_solution_primary heavy
_atom_sites_solution_secondary difmap
_audit_creation_date 2017-03-06
_audit_creation_method
;
Olex2 1.2
(compiled 2017.02.23 svn.r3390 for OlexSys, GUI svn.r5320)
;
_audit_update_record
;
2017-03-06 deposited with the CCDC.
2017-03-30 downloaded from the CCDC.
;
_cell_angle_alpha 90.00
_cell_angle_beta 90.00
_cell_angle_gamma 90.00
_cell_formula_units_Z 4
_cell_length_a 16.3220(6)
_cell_length_b 20.2156(6)
_cell_length_c 23.5719(7)
_cell_measurement_reflns_used 9870
_cell_measurement_temperature 150
_cell_measurement_theta_max 27.802
_cell_measurement_theta_min 2.357
_cell_volume 7777.8(4)
_computing_cell_refinement 'SAINT v8.34A (Bruker, 2013)'
_computing_data_reduction 'SAINT v8.34A (Bruker, 2013)'
_computing_molecular_graphics 'Olex2 (Dolomanov et al., 2009)'
_computing_publication_material 'Olex2 (Dolomanov et al., 2009)'
_computing_structure_refinement 'XL (Sheldrick, 2008)'
_computing_structure_solution 'ShelXS (Sheldrick, 2008)'
_diffrn_ambient_temperature 150
_diffrn_measured_fraction_theta_full 1.000
_diffrn_measured_fraction_theta_max 0.969
_diffrn_measurement_device_type 'Bruker APEX-II CCD'
_diffrn_measurement_method '\f and \w scans'
_diffrn_radiation_monochromator graphite
_diffrn_radiation_type MoK\a
_diffrn_radiation_wavelength 0.71073
_diffrn_reflns_av_R_equivalents 0.0361
_diffrn_reflns_av_unetI/netI 0.0547
_diffrn_reflns_limit_h_max 21
_diffrn_reflns_limit_h_min -11
_diffrn_reflns_limit_k_max 26
_diffrn_reflns_limit_k_min -26
_diffrn_reflns_limit_l_max 31
_diffrn_reflns_limit_l_min -29
_diffrn_reflns_number 58920
_diffrn_reflns_theta_full 26.00
_diffrn_reflns_theta_max 28.20
_diffrn_reflns_theta_min 1.33
_diffrn_source 'fine-focus sealed tube'
_diffrn_standards_number 0
_exptl_absorpt_coefficient_mu 1.683
_exptl_absorpt_correction_T_max 0.7457
_exptl_absorpt_correction_T_min 0.6960
_exptl_absorpt_correction_type multi-scan
_exptl_absorpt_process_details
'SADABS-2014/5 (Bruker,2014/5) was used for absorption correction. wR2(int) was 0.0456 before and 0.0409 after correction. The Ratio of minimum to maximum transmission is 0.9334. The \l/2 correction factor is 0.00150.'
_exptl_crystal_colour 'clear colourless'
_exptl_crystal_colour_lustre clear
_exptl_crystal_colour_primary colourless
_exptl_crystal_density_diffrn 1.518
_exptl_crystal_density_method 'not measured'
_exptl_crystal_description block
_exptl_crystal_F_000 3608
_exptl_crystal_size_max 0.2
_exptl_crystal_size_mid 0.2
_exptl_crystal_size_min 0.1
_refine_diff_density_max 0.752
_refine_diff_density_min -0.606
_refine_diff_density_rms 0.100
_refine_ls_abs_structure_details 'Flack H D (1983), Acta Cryst. A39, 876-881'
_refine_ls_abs_structure_Flack -0.019(7)
_refine_ls_extinction_method none
_refine_ls_goodness_of_fit_ref 1.010
_refine_ls_hydrogen_treatment constr
_refine_ls_matrix_type full
_refine_ls_number_parameters 944
_refine_ls_number_reflns 18196
_refine_ls_number_restraints 25
_refine_ls_restrained_S_all 1.024
_refine_ls_R_factor_all 0.0424
_refine_ls_R_factor_gt 0.0291
_refine_ls_shift/su_max 0.005
_refine_ls_shift/su_mean 0.000
_refine_ls_structure_factor_coef Fsqd
_refine_ls_weighting_details 'calc w=1/[\s^2^(Fo^2^)+(0.0186P)^2^+1.6780P] where P=(Fo^2^+2Fc^2^)/3'
_refine_ls_weighting_scheme calc
_refine_ls_wR_factor_gt 0.0493
_refine_ls_wR_factor_ref 0.0539
_reflns_number_gt 15714
_reflns_number_total 18196
_reflns_threshold_expression >2sigma(I)
_cod_data_source_file c7dt00635g2.cif
_cod_data_source_block 5aLa
_cod_database_code 7043773
_olex2_refinement_description
;
1. Fixed Uiso
 At 1.2 times of:
  All C(H) groups, All C(H,H) groups, All C(H,H,H,H) groups
 At 1.5 times of:
  All C(H,H,H) groups
2. Restrained distances
 C68-C69
 1.51 with sigma of 0.01
3. Uiso/Uaniso restraints and constraints
Uanis(C68) \\sim Ueq: with sigma of 0.01 and sigma for terminal atoms of 0.01
Uanis(C67) \\sim Ueq: with sigma of 0.01 and sigma for terminal atoms of 0.01
Uanis(C66) \\sim Ueq: with sigma of 0.01 and sigma for terminal atoms of 0.01
Uanis(C69) \\sim Ueq: with sigma of 0.01 and sigma for terminal atoms of 0.01
4. Others
 Fixed Sof: H58A(0.5) H58B(0.5) H58C(0.5) H58D(0.5) H60A(0.5) H60B(0.5)
 H60C(0.5) H60D(0.5) C59B(0.5) H59A(0.5) H59B(0.5) C59(0.5) H59C(0.5) H59D(0.5)
5.a Secondary CH2 refined with riding coordinates:
 C62(H62A,H62B), C61(H61A,H61B), C65(H65A,H65B), C63(H63A,H63B), C58(H58A,
 H58B), C58(H58C,H58D), C64(H64A,H64B), C60(H60A,H60B), C60(H60C,H60D),
 C70(H70A,H70B), C73(H73A,H73B), C69(H69A,H69B), C68(H68A,H68B), C66(H66A,H66B),
  C67(H67A,H67B), C72(H72A,H72B), C71(H71A,H71B), C59B(H59A,H59B), C59(H59C,
 H59D)
5.b Me refined with riding coordinates:
 C37(H37A,H37B,H37C), C38(H38A,H38B,H38C)
5.c Aromatic/amide H refined with riding coordinates:
 C9(H9), C24(H24), C30(H30), C26(H26), C7(H7), C10(H10), C13(H13), C8(H8),
 C23(H23), C18(H18), C55(H55), C25(H25), C50(H50), C45(H45), C35(H35), C3(H3),
 C40(H40)
5.d Idealised Me refined as rotating group:
 C1(H1A,H1B,H1C), C16(H16A,H16B,H16C), C20(H20A,H20B,H20C), C57(H57A,H57B,
 H57C), C11(H11A,H11B,H11C), C15(H15A,H15B,H15C), C47(H47A,H47B,H47C), C48(H48A,
 H48B,H48C), C32(H32A,H32B,H32C), C5(H5A,H5B,H5C), C33(H33A,H33B,H33C),
 C43(H43A,H43B,H43C), C52(H52A,H52B,H52C), C28(H28A,H28B,H28C), C53(H53A,H53B,
 H53C), C42(H42A,H42B,H42C)
;
_olex2_submission_original_sample_id 5aLa
_olex2_submission_special_instructions 'No special instructions were received'
_publcif_funding_html
;
;

loop_
_space_group_symop_id
_space_group_symop_operation_xyz
1 'x, y, z'
2 '-x+1/2, -y, z+1/2'
3 'x+1/2, -y+1/2, -z'
4 '-x, y+1/2, -z+1/2'

loop_
_atom_site_label
_atom_site_type_symbol
_atom_site_fract_x
_atom_site_fract_y
_atom_site_fract_z
_atom_site_U_iso_or_equiv
_atom_site_adp_type
_atom_site_occupancy
_atom_site_calc_flag
_atom_site_disorder_assembly
_atom_site_disorder_group
_atom_site_refinement_flags_posn
_atom_site_refinement_flags_adp
La2 La 0.753862(11) 0.191170(9) 0.215001(8) 0.01539(4) Uani 1 d . . . .
La3 La 0.555635(11) 0.301419(10) 0.184595(8) 0.01720(4) Uani 1 d . . . .
La1 La 0.928521(11) 0.203718(10) 0.334985(8) 0.01774(5) Uani 1 d . . . .
O2 O 0.70524(12) 0.29549(11) 0.17302(9) 0.0188(5) Uani 1 d . . . .
O4 O 0.61666(13) 0.21788(11) 0.24826(9) 0.0193(5) Uani 1 d . . . .
C27 C 0.58237(18) 0.18947(17) 0.29668(13) 0.0173(7) Uani 1 d . . . .
O1 O 0.87833(13) 0.25017(11) 0.24312(9) 0.0179(5) Uani 1 d . . . .
O6 O 0.62319(14) 0.18512(12) 0.13164(9) 0.0233(5) Uani 1 d . . . .
N6 N 0.49184(15) 0.19569(15) 0.29290(11) 0.0196(6) Uani 1 d . . . .
N11 N 0.91025(17) 0.30882(16) 0.38900(12) 0.0275(7) Uani 1 d . . . .
N2 N 0.99589(15) 0.31371(14) 0.22573(12) 0.0211(7) Uani 1 d . . . .
N7 N 0.77367(16) 0.11377(14) 0.40041(12) 0.0185(6) Uani 1 d . . . .
O3 O 0.78641(13) 0.16975(11) 0.31376(10) 0.0187(5) Uani 1 d . . . .
N1 N 1.02526(16) 0.28778(14) 0.27538(12) 0.0218(7) Uani 1 d . . . .
O5 O 0.92893(16) 0.11557(12) 0.25100(10) 0.0295(6) Uani 1 d C . . .
N5 N 0.45594(16) 0.22086(14) 0.24534(12) 0.0211(7) Uani 1 d . . . .
N14 N 0.74992(18) 0.07317(13) 0.18520(12) 0.0224(6) Uani 1 d . . . .
N17 N 0.42958(18) 0.33315(14) 0.12924(12) 0.0243(7) Uani 1 d . . . .
C9 C 0.82910(18) 0.30592(17) 0.12297(13) 0.0183(7) Uani 1 d . . . .
H9 H 0.8235 0.2953 0.0839 0.022 Uiso 1 calc . . R .
C21 C 0.7601(2) 0.34242(15) 0.15308(14) 0.0165(7) Uani 1 d . . . .
C24 C 0.68126(19) 0.20653(17) 0.37508(14) 0.0193(7) Uani 1 d . . . .
H24 H 0.6994 0.2294 0.4080 0.023 Uiso 1 calc . . R .
C30 C 0.36053(19) 0.1934(2) 0.30947(15) 0.0286(8) Uani 1 d . . . .
H30 H 0.3085 0.1871 0.3267 0.034 Uiso 1 calc . . R .
N10 N 1.04492(17) 0.18088(14) 0.39925(12) 0.0243(7) Uani 1 d . . . .
N8 N 0.85657(16) 0.10361(14) 0.39600(12) 0.0198(6) Uani 1 d . . . .
N16 N 0.55959(18) 0.40889(14) 0.23693(12) 0.0248(7) Uani 1 d . . . .
N4 N 0.63308(17) 0.38734(14) 0.11128(12) 0.0205(7) Uani 1 d . . . .
C12 C 0.7487(2) 0.43772(16) 0.08158(14) 0.0227(8) Uani 1 d . . . .
C14 C 0.6129(2) 0.43891(18) 0.07905(15) 0.0236(8) Uani 1 d . . . .
N13 N 0.79392(17) 0.10423(15) 0.14271(12) 0.0231(7) Uani 1 d . . . .
C17 C 0.8754(2) 0.06670(17) 0.44166(15) 0.0234(8) Uani 1 d . . . .
C6 C 0.90690(17) 0.30432(18) 0.21251(14) 0.0178(7) Uani 1 d . . . .
C46 C 0.7472(2) 0.00816(15) 0.17362(15) 0.0226(8) Uani 1 d . . . .
N3 N 0.71713(16) 0.38716(14) 0.11191(12) 0.0193(6) Uani 1 d . . . .
C26 C 0.6064(2) 0.11710(16) 0.29791(14) 0.0185(8) Uani 1 d . . . .
H26 H 0.5724 0.0853 0.2799 0.022 Uiso 1 calc . . R .
C51 C 0.5597(2) 0.46830(17) 0.26097(16) 0.0272(8) Uani 1 d . . . .
N9 N 1.06665(18) 0.14508(14) 0.35153(12) 0.0239(7) Uani 1 d . . . .
C31 C 0.4354(2) 0.17839(16) 0.33269(15) 0.0245(8) Uani 1 d . . . .
C19 C 0.7415(2) 0.08487(16) 0.44693(14) 0.0225(8) Uani 1 d . . . .
N12 N 0.87285(18) 0.26056(15) 0.42089(13) 0.0252(7) Uani 1 d . . . .
C7 C 0.89641(19) 0.28879(16) 0.14995(14) 0.0189(8) Uani 1 d . . . .
H7 H 0.9388 0.2665 0.1301 0.023 Uiso 1 calc . . R .
C62 C 0.6468(2) 0.1957(2) 0.07291(14) 0.0347(9) Uani 1 d . . . .
H62A H 0.7061 0.2055 0.0705 0.042 Uiso 1 calc . . R .
H62B H 0.6163 0.2337 0.0569 0.042 Uiso 1 calc . . R .
C10 C 0.79178(19) 0.38257(16) 0.20226(14) 0.0184(8) Uani 1 d . . . .
H10 H 0.7628 0.4210 0.2140 0.022 Uiso 1 calc . . R .
N18 N 0.45508(18) 0.27506(14) 0.10425(13) 0.0257(7) Uani 1 d . . . .
C1 C 1.1527(2) 0.2966(2) 0.33145(16) 0.0372(10) Uani 1 d . . . .
H1A H 1.1280 0.3152 0.3658 0.056 Uiso 1 calc . . GR .
H1B H 1.2074 0.3154 0.3260 0.056 Uiso 1 calc . . GR .
H1C H 1.1569 0.2484 0.3354 0.056 Uiso 1 calc . . GR .
C13 C 0.6828(2) 0.47168(18) 0.05968(15) 0.0255(8) Uani 1 d . . . .
H13 H 0.6845 0.5098 0.0361 0.031 Uiso 1 calc . . R .
C8 C 0.8598(2) 0.36499(17) 0.22946(15) 0.0199(8) Uani 1 d . . . .
H8 H 0.8789 0.3913 0.2601 0.024 Uiso 1 calc . . R .
C23 C 0.67450(19) 0.09771(17) 0.32387(13) 0.0194(8) Uani 1 d . . . .
H23 H 0.6890 0.0522 0.3242 0.023 Uiso 1 calc . . R .
N15 N 0.51821(17) 0.36539(14) 0.27248(12) 0.0239(7) Uani 1 d . . . .
C18 C 0.8060(2) 0.05455(18) 0.47431(15) 0.0258(9) Uani 1 d . . . .
H18 H 0.8036 0.0302 0.5087 0.031 Uiso 1 calc . . R .
C55 C 0.3381(2) 0.3058(2) 0.06293(15) 0.0322(9) Uani 1 d . . . .
H55 H 0.2916 0.3069 0.0387 0.039 Uiso 1 calc . . R .
C44 C 0.8174(2) 0.05737(19) 0.10556(16) 0.0268(9) Uani 1 d . . . .
C25 C 0.6143(2) 0.22578(16) 0.34856(14) 0.0197(8) Uani 1 d . . . .
H25 H 0.5852 0.2633 0.3622 0.024 Uiso 1 calc . . R .
C41 C 0.8589(2) 0.28462(19) 0.47307(15) 0.0297(9) Uani 1 d . . . .
C22 C 0.7291(2) 0.14787(16) 0.35299(14) 0.0184(8) Uani 1 d . . . .
C54 C 0.3590(2) 0.35185(19) 0.10451(17) 0.0292(9) Uani 1 d . . . .
C61 C 0.9914(2) 0.1259(2) 0.20878(18) 0.0363(10) Uani 1 d C . . .
H61A H 1.0366 0.1528 0.2246 0.044 Uiso 1 calc . . R .
H61B H 0.9683 0.1494 0.1756 0.044 Uiso 1 calc . . R .
C34 C 1.1406(2) 0.11759(18) 0.36175(17) 0.0266(9) Uani 1 d . . . .
C2 C 1.10031(19) 0.31280(18) 0.28142(16) 0.0261(8) Uani 1 d . . . .
C50 C 0.5188(2) 0.46449(19) 0.31292(17) 0.0323(9) Uani 1 d . . . .
H50 H 0.5101 0.4994 0.3392 0.039 Uiso 1 calc . . R .
C45 C 0.7884(2) -0.00375(19) 0.12368(16) 0.0299(9) Uani 1 d . . . .
H45 H 0.7956 -0.0452 0.1054 0.036 Uiso 1 calc . . R .
C36 C 1.1054(2) 0.17563(18) 0.43793(17) 0.0294(9) Uani 1 d . . . .
C65 C 0.5681(2) 0.12842(17) 0.13337(15) 0.0264(8) Uani 1 d . . . .
H65A H 0.5103 0.1430 0.1304 0.032 Uiso 1 calc . . R .
H65B H 0.5751 0.1036 0.1692 0.032 Uiso 1 calc . . R .
C16 C 0.9616(2) 0.0453(2) 0.45268(17) 0.0314(9) Uani 1 d . . . .
H16A H 0.9954 0.0549 0.4193 0.047 Uiso 1 calc . . GR .
H16B H 0.9627 -0.0023 0.4604 0.047 Uiso 1 calc . . GR .
H16C H 0.9833 0.0694 0.4855 0.047 Uiso 1 calc . . GR .
C49 C 0.4938(2) 0.39951(19) 0.31823(16) 0.0267(9) Uani 1 d . . . .
C29 C 0.3753(2) 0.21935(17) 0.25653(16) 0.0255(9) Uani 1 d . . . .
C4 C 1.0502(2) 0.35555(17) 0.20156(15) 0.0254(8) Uani 1 d . . . .
C56 C 0.3987(2) 0.2585(2) 0.06431(16) 0.0307(9) Uani 1 d . . . .
C20 C 0.6530(2) 0.0886(2) 0.46268(16) 0.0318(10) Uani 1 d . . . .
H20A H 0.6370 0.1351 0.4671 0.048 Uiso 1 calc . . GR .
H20B H 0.6441 0.0652 0.4985 0.048 Uiso 1 calc . . GR .
H20C H 0.6199 0.0681 0.4328 0.048 Uiso 1 calc . . GR .
C57 C 0.4068(2) 0.1969(2) 0.02930(17) 0.0471(11) Uani 1 d . . . .
H57A H 0.4435 0.2054 -0.0028 0.071 Uiso 1 calc . . GR .
H57B H 0.3528 0.1837 0.0151 0.071 Uiso 1 calc . . GR .
H57C H 0.4295 0.1613 0.0527 0.071 Uiso 1 calc . . GR .
C11 C 0.8384(2) 0.45089(19) 0.07486(17) 0.0299(9) Uani 1 d . . . .
H11A H 0.8638 0.4548 0.1124 0.045 Uiso 1 calc . . GR .
H11B H 0.8462 0.4922 0.0538 0.045 Uiso 1 calc . . GR .
H11C H 0.8638 0.4143 0.0540 0.045 Uiso 1 calc . . GR .
C15 C 0.5253(2) 0.4571(2) 0.06723(18) 0.0360(10) Uani 1 d . . . .
H15A H 0.4964 0.4187 0.0517 0.054 Uiso 1 calc . . GR .
H15B H 0.5236 0.4935 0.0398 0.054 Uiso 1 calc . . GR .
H15C H 0.4988 0.4710 0.1026 0.054 Uiso 1 calc . . GR .
C63 C 0.6272(3) 0.1336(2) 0.04007(17) 0.0394(11) Uani 1 d . . . .
H63A H 0.6775 0.1150 0.0228 0.047 Uiso 1 calc . . R .
H63B H 0.5872 0.1431 0.0096 0.047 Uiso 1 calc . . R .
C47 C 0.7053(2) -0.03829(19) 0.21288(18) 0.0355(10) Uani 1 d . . . .
H47A H 0.7307 -0.0355 0.2505 0.053 Uiso 1 calc . . GR .
H47B H 0.7104 -0.0835 0.1983 0.053 Uiso 1 calc . . GR .
H47C H 0.6473 -0.0265 0.2157 0.053 Uiso 1 calc . . GR .
C48 C 0.4477(3) 0.3667(2) 0.36557(16) 0.0390(10) Uani 1 d . . . .
H48A H 0.4177 0.3284 0.3507 0.058 Uiso 1 calc . . GR .
H48B H 0.4089 0.3982 0.3822 0.058 Uiso 1 calc . . GR .
H48C H 0.4863 0.3519 0.3948 0.058 Uiso 1 calc . . GR .
C35 C 1.1667(2) 0.13586(19) 0.41601(17) 0.0318(10) Uani 1 d . . . .
H35 H 1.2163 0.1235 0.4341 0.038 Uiso 1 calc . . R .
C3 C 1.1175(2) 0.35481(18) 0.23575(16) 0.0274(9) Uani 1 d . . . .
H3 H 1.1671 0.3785 0.2297 0.033 Uiso 1 calc . . R .
C39 C 0.9185(3) 0.36222(19) 0.42167(18) 0.0371(10) Uani 1 d . . . .
C32 C 0.4566(2) 0.1476(2) 0.38790(16) 0.0367(10) Uani 1 d . . . .
H32A H 0.5007 0.1154 0.3824 0.055 Uiso 1 calc . . GR .
H32B H 0.4083 0.1252 0.4034 0.055 Uiso 1 calc . . GR .
H32C H 0.4748 0.1820 0.4144 0.055 Uiso 1 calc . . GR .
C5 C 1.0351(2) 0.3931(2) 0.14804(16) 0.0367(10) Uani 1 d . . . .
H5A H 1.0297 0.3621 0.1163 0.055 Uiso 1 calc . . GR .
H5B H 1.0812 0.4230 0.1408 0.055 Uiso 1 calc . . GR .
H5C H 0.9846 0.4189 0.1518 0.055 Uiso 1 calc . . GR .
C58 C 0.9265(3) 0.04628(19) 0.26525(17) 0.0386(10) Uani 1 d . . . .
H58A H 0.8692 0.0308 0.2690 0.046 Uiso 0.50 calc A 1 R .
H58B H 0.9556 0.0379 0.3014 0.046 Uiso 0.50 calc A 1 R .
H58C H 0.8750 0.0265 0.2511 0.046 Uiso 0.50 calc A 2 R .
H58D H 0.9280 0.0409 0.3070 0.046 Uiso 0.50 calc A 2 R .
C33 C 1.1838(2) 0.0766(2) 0.31800(19) 0.0431(11) Uani 1 d . . . .
H33A H 1.1480 0.0404 0.3058 0.065 Uiso 1 calc . . GR .
H33B H 1.2342 0.0582 0.3343 0.065 Uiso 1 calc . . GR .
H33C H 1.1976 0.1043 0.2852 0.065 Uiso 1 calc . . GR .
C37 C 1.0973(3) 0.2103(2) 0.49367(16) 0.0462(12) Uani 1 d . . . .
H37A H 1.0605 0.2483 0.4895 0.069 Uiso 1 calc . . R .
H37B H 1.1513 0.2257 0.5062 0.069 Uiso 1 calc . . R .
H37C H 1.0748 0.1797 0.5219 0.069 Uiso 1 calc . . R .
C64 C 0.5914(2) 0.08574(19) 0.08292(16) 0.0319(9) Uani 1 d . . . .
H64A H 0.6323 0.0520 0.0940 0.038 Uiso 1 calc . . R .
H64B H 0.5426 0.0632 0.0672 0.038 Uiso 1 calc . . R .
C43 C 0.8658(3) 0.0753(2) 0.05415(17) 0.0440(11) Uani 1 d . . . .
H43A H 0.8351 0.0629 0.0201 0.066 Uiso 1 calc . . GR .
H43B H 0.9182 0.0516 0.0547 0.066 Uiso 1 calc . . GR .
H43C H 0.8759 0.1231 0.0539 0.066 Uiso 1 calc . . GR .
C52 C 0.6032(3) 0.5254(2) 0.23320(19) 0.0438(11) Uani 1 d . . . .
H52A H 0.6622 0.5221 0.2406 0.066 Uiso 1 calc . . GR .
H52B H 0.5824 0.5671 0.2488 0.066 Uiso 1 calc . . GR .
H52C H 0.5934 0.5243 0.1922 0.066 Uiso 1 calc . . GR .
C28 C 0.3139(2) 0.2434(2) 0.21476(19) 0.0464(12) Uani 1 d . . . .
H28A H 0.3069 0.2913 0.2191 0.070 Uiso 1 calc . . GR .
H28B H 0.2614 0.2213 0.2214 0.070 Uiso 1 calc . . GR .
H28C H 0.3330 0.2336 0.1762 0.070 Uiso 1 calc . . GR .
C40 C 0.8864(3) 0.3492(2) 0.47455(18) 0.0432(12) Uani 1 d . . . .
H40 H 0.8837 0.3787 0.5058 0.052 Uiso 1 calc . . R .
C53 C 0.3158(2) 0.4130(2) 0.12346(19) 0.0422(11) Uani 1 d . . . .
H53A H 0.3444 0.4318 0.1563 0.063 Uiso 1 calc . . GR .
H53B H 0.2594 0.4020 0.1341 0.063 Uiso 1 calc . . GR .
H53C H 0.3152 0.4453 0.0925 0.063 Uiso 1 calc . . GR .
C42 C 0.8233(3) 0.2414(2) 0.51833(17) 0.0438(11) Uani 1 d . . . .
H42A H 0.7958 0.2035 0.5008 0.066 Uiso 1 calc . . GR .
H42B H 0.7835 0.2668 0.5406 0.066 Uiso 1 calc . . GR .
H42C H 0.8671 0.2257 0.5433 0.066 Uiso 1 calc . . GR .
C60 C 1.0223(3) 0.0593(2) 0.1915(2) 0.0531(13) Uani 1 d . . . .
H60A H 1.0213 0.0548 0.1497 0.064 Uiso 0.50 calc B 1 R .
H60B H 1.0792 0.0528 0.2049 0.064 Uiso 0.50 calc B 1 R .
H60C H 1.0827 0.0597 0.1874 0.064 Uiso 0.50 calc B 2 R .
H60D H 0.9975 0.0454 0.1551 0.064 Uiso 0.50 calc B 2 R .
C38 C 0.9605(4) 0.4228(2) 0.4000(2) 0.0638(16) Uani 1 d . . . .
H38A H 1.0105 0.4101 0.3797 0.096 Uiso 1 calc . . R .
H38B H 0.9747 0.4516 0.4320 0.096 Uiso 1 calc . . R .
H38C H 0.9238 0.4465 0.3741 0.096 Uiso 1 calc . . R .
O8 O 1.0675(2) 0.2402(2) 0.07429(18) 0.0968(15) Uani 1 d . . . .
O7 O 0.7614(3) 0.4570(2) 0.3322(2) 0.1216(17) Uani 1 d . . . .
C70 C 1.0643(4) 0.1816(3) 0.0441(2) 0.0728(17) Uani 1 d . . . .
H70A H 1.0462 0.1898 0.0047 0.087 Uiso 1 calc . . R .
H70B H 1.0257 0.1502 0.0622 0.087 Uiso 1 calc . . R .
C73 C 1.1333(3) 0.2376(3) 0.1140(2) 0.0662(16) Uani 1 d . . . .
H73A H 1.1119 0.2353 0.1533 0.079 Uiso 1 calc . . R .
H73B H 1.1684 0.2773 0.1105 0.079 Uiso 1 calc . . R .
C69 C 0.7591(5) 0.5094(3) 0.3708(3) 0.115(3) Uani 1 d . . D U
H69A H 0.8116 0.5102 0.3918 0.138 Uiso 1 calc . . R .
H69B H 0.7551 0.5513 0.3492 0.138 Uiso 1 calc . . R .
C68 C 0.6954(5) 0.5075(4) 0.4099(3) 0.127(3) Uani 1 d . . D U
H68A H 0.6454 0.5291 0.3950 0.153 Uiso 1 calc . . R .
H68B H 0.7112 0.5284 0.4463 0.153 Uiso 1 calc . . R .
C66 C 0.7160(4) 0.4036(3) 0.3625(4) 0.111(3) Uani 1 d . . . U
H66A H 0.6702 0.3873 0.3388 0.134 Uiso 1 calc . . R .
H66B H 0.7531 0.3661 0.3709 0.134 Uiso 1 calc . . R .
C67 C 0.6840(5) 0.4329(5) 0.4161(4) 0.135(3) Uani 1 d . . . U
H67A H 0.7151 0.4161 0.4492 0.162 Uiso 1 calc . . R .
H67B H 0.6254 0.4218 0.4212 0.162 Uiso 1 calc . . R .
C72 C 1.1805(3) 0.1772(2) 0.1004(2) 0.0587(14) Uani 1 d . . . .
H72A H 1.2398 0.1871 0.0976 0.070 Uiso 1 calc . . R .
H72B H 1.1722 0.1428 0.1297 0.070 Uiso 1 calc . . R .
C71 C 1.1479(4) 0.1552(3) 0.0450(3) 0.102(3) Uani 1 d . . . .
H71A H 1.1808 0.1734 0.0134 0.122 Uiso 1 calc . . R .
H71B H 1.1476 0.1063 0.0423 0.122 Uiso 1 calc . . R .
C59B C 0.9685(7) 0.0119(6) 0.2173(5) 0.032(3) Uani 0.50 d C 1 . .
H59A H 1.0001 -0.0264 0.2315 0.038 Uiso 0.50 calc C 1 R .
H59B H 0.9277 -0.0041 0.1894 0.038 Uiso 0.50 calc C 1 R .
C59 C 0.9959(7) 0.0129(7) 0.2400(6) 0.050(4) Uani 0.50 d C 2 . .
H59C H 0.9799 -0.0311 0.2252 0.060 Uiso 0.50 calc C 2 R .
H59D H 1.0406 0.0072 0.2680 0.060 Uiso 0.50 calc C 2 R .

loop_
_atom_site_aniso_label
_atom_site_aniso_U_11
_atom_site_aniso_U_22
_atom_site_aniso_U_33
_atom_site_aniso_U_23
_atom_site_aniso_U_13
_atom_site_aniso_U_12
La2 0.01772(9) 0.01351(9) 0.01496(9) -0.00021(8) 0.00106(8) 0.00003(9)
La3 0.01740(9) 0.01734(10) 0.01685(10) 0.00186(8) -0.00056(8) 0.00014(9)
La1 0.01745(9) 0.01850(10) 0.01728(10) 0.00099(9) -0.00096(8) -0.00010(9)
O2 0.0186(10) 0.0145(12) 0.0233(13) 0.0055(11) -0.0001(9) -0.0022(10)
O4 0.0216(12) 0.0201(14) 0.0163(13) 0.0023(10) 0.0022(10) 0.0000(10)
C27 0.0166(15) 0.0193(18) 0.0159(17) 0.0022(14) 0.0014(13) 0.0001(14)
O1 0.0182(12) 0.0171(13) 0.0185(14) 0.0046(10) -0.0014(10) -0.0001(10)
O6 0.0297(13) 0.0212(14) 0.0192(13) -0.0019(10) -0.0006(11) -0.0050(11)
N6 0.0178(13) 0.0209(15) 0.0200(15) 0.0037(14) 0.0017(12) 0.0007(13)
N11 0.0381(17) 0.0218(17) 0.0227(16) 0.0021(14) -0.0012(14) 0.0001(15)
N2 0.0178(13) 0.0243(18) 0.0212(17) 0.0032(13) 0.0010(12) -0.0014(13)
N7 0.0171(15) 0.0212(16) 0.0171(16) 0.0056(12) -0.0026(12) 0.0006(12)
O3 0.0198(12) 0.0214(13) 0.0148(12) 0.0033(10) 0.0038(10) -0.0001(9)
N1 0.0205(14) 0.0232(17) 0.0216(17) 0.0027(12) -0.0034(12) 0.0000(12)
O5 0.0384(15) 0.0219(14) 0.0283(15) -0.0054(11) 0.0080(13) -0.0046(12)
N5 0.0182(14) 0.0251(17) 0.0200(16) 0.0050(12) -0.0003(13) 0.0002(12)
N14 0.0244(14) 0.0201(15) 0.0228(16) -0.0014(12) 0.0012(15) 0.0017(13)
N17 0.0235(16) 0.0236(16) 0.0258(17) 0.0032(13) -0.0024(15) 0.0004(13)
C9 0.0256(17) 0.0148(18) 0.0146(17) -0.0001(15) 0.0041(14) -0.0030(16)
C21 0.0165(16) 0.0141(16) 0.0189(18) 0.0031(13) -0.0011(15) -0.0006(14)
C24 0.0227(16) 0.019(2) 0.0160(17) 0.0030(15) 0.0016(14) -0.0033(16)
C30 0.0201(16) 0.035(2) 0.031(2) 0.003(2) 0.0057(15) 0.0005(18)
N10 0.0228(15) 0.0258(18) 0.0243(17) -0.0014(13) -0.0028(13) 0.0016(13)
N8 0.0189(15) 0.0223(17) 0.0183(16) 0.0031(13) -0.0013(13) 0.0029(13)
N16 0.0254(16) 0.0211(16) 0.0278(17) 0.0020(13) 0.0039(15) 0.0000(14)
N4 0.0182(15) 0.0254(17) 0.0180(16) 0.0038(13) 0.0001(13) 0.0007(13)
C12 0.0293(19) 0.0174(18) 0.0216(19) 0.0040(13) -0.0031(18) -0.0038(17)
C14 0.029(2) 0.021(2) 0.021(2) 0.0029(15) -0.0021(17) 0.0022(16)
N13 0.0298(17) 0.0214(17) 0.0181(16) -0.0021(13) 0.0024(13) 0.0031(13)
C17 0.0264(19) 0.020(2) 0.024(2) 0.0028(16) -0.0061(17) 0.0023(16)
C6 0.0145(14) 0.0198(17) 0.0190(17) 0.0005(17) -0.0013(13) -0.0021(15)
C46 0.0213(17) 0.0172(17) 0.029(2) -0.0038(14) -0.0053(18) 0.0025(15)
N3 0.0211(15) 0.0175(16) 0.0193(16) 0.0028(12) -0.0007(13) -0.0006(12)
C26 0.0213(17) 0.0182(19) 0.0160(19) 0.0010(13) 0.0056(14) -0.0057(14)
C51 0.0241(19) 0.0190(19) 0.039(2) 0.0000(16) -0.0048(19) -0.0009(16)
N9 0.0241(16) 0.0216(16) 0.0262(17) 0.0001(12) -0.0024(14) -0.0003(13)
C31 0.0221(17) 0.028(2) 0.0238(19) 0.0044(15) 0.0062(17) 0.0006(15)
C19 0.0264(19) 0.0224(19) 0.0187(18) 0.0038(14) 0.0015(17) -0.0024(17)
N12 0.0297(17) 0.0231(18) 0.0228(18) -0.0035(13) -0.0037(15) 0.0016(14)
C7 0.0198(16) 0.0173(19) 0.0197(19) 0.0003(14) 0.0049(14) -0.0014(14)
C62 0.050(2) 0.037(2) 0.0175(19) 0.005(2) 0.0025(17) -0.001(2)
C10 0.0222(18) 0.0120(17) 0.021(2) -0.0003(14) 0.0057(15) 0.0031(14)
N18 0.0273(17) 0.0279(18) 0.0221(17) 0.0003(13) -0.0025(14) 0.0032(13)
C1 0.0280(19) 0.040(2) 0.043(2) 0.009(2) -0.0141(18) -0.0080(19)
C13 0.027(2) 0.025(2) 0.024(2) 0.0082(16) -0.0014(17) -0.0029(16)
C8 0.0228(18) 0.0192(19) 0.018(2) -0.0032(14) -0.0008(16) -0.0061(15)
C23 0.0254(18) 0.0162(18) 0.0166(19) 0.0026(14) 0.0056(15) -0.0009(14)
N15 0.0264(16) 0.0202(16) 0.0252(19) 0.0001(13) 0.0018(14) -0.0020(13)
C18 0.034(2) 0.025(2) 0.018(2) 0.0098(16) 0.0002(17) -0.0014(17)
C55 0.0284(19) 0.042(2) 0.027(2) 0.011(2) -0.0069(16) -0.004(2)
C44 0.030(2) 0.028(2) 0.022(2) -0.0045(17) -0.0017(18) 0.0050(17)
C25 0.0219(18) 0.0180(18) 0.019(2) -0.0002(14) 0.0073(15) 0.0007(14)
C41 0.041(2) 0.031(2) 0.017(2) -0.0031(16) -0.0029(17) 0.0078(18)
C22 0.0197(18) 0.0191(18) 0.0164(18) 0.0044(14) -0.0010(14) -0.0029(14)
C54 0.025(2) 0.028(2) 0.034(2) 0.0085(18) -0.0029(18) 0.0041(17)
C61 0.040(2) 0.036(2) 0.033(2) -0.0054(19) 0.015(2) -0.0025(19)
C34 0.0215(19) 0.023(2) 0.035(2) -0.0004(17) -0.0031(18) 0.0024(16)
C2 0.0204(17) 0.023(2) 0.035(2) 0.0013(18) -0.0009(16) -0.0030(15)
C50 0.034(2) 0.026(2) 0.037(2) -0.0081(18) 0.004(2) 0.0064(17)
C45 0.035(2) 0.025(2) 0.029(2) -0.0103(17) -0.0054(18) 0.0091(17)
C36 0.029(2) 0.026(2) 0.033(2) 0.0062(17) -0.0092(18) -0.0031(16)
C65 0.029(2) 0.026(2) 0.024(2) -0.0009(15) 0.0000(18) -0.0042(17)
C16 0.026(2) 0.035(2) 0.033(2) 0.0088(18) -0.0055(18) 0.0042(17)
C49 0.0266(19) 0.028(2) 0.025(2) -0.0011(17) 0.0035(17) 0.0063(16)
C29 0.0179(17) 0.027(2) 0.032(2) 0.0043(16) -0.0032(16) -0.0013(15)
C4 0.0237(19) 0.023(2) 0.029(2) 0.0036(15) 0.0015(17) -0.0029(16)
C56 0.033(2) 0.040(3) 0.020(2) 0.0020(18) -0.0070(18) -0.0051(19)
C20 0.027(2) 0.037(2) 0.031(2) 0.0145(19) 0.0029(18) -0.0020(18)
C57 0.046(2) 0.055(3) 0.041(3) -0.022(3) -0.016(2) 0.009(2)
C11 0.0228(19) 0.028(2) 0.038(2) 0.0125(18) 0.0005(18) -0.0019(17)
C15 0.029(2) 0.037(3) 0.042(3) 0.016(2) -0.006(2) -0.0007(18)
C63 0.048(3) 0.040(3) 0.030(2) -0.0100(19) 0.006(2) -0.008(2)
C47 0.038(2) 0.023(2) 0.045(3) 0.000(2) 0.000(2) -0.0021(17)
C48 0.048(3) 0.038(2) 0.031(2) -0.0001(18) 0.014(2) 0.009(2)
C35 0.023(2) 0.030(2) 0.042(3) 0.0033(19) -0.0127(19) 0.0007(17)
C3 0.0214(19) 0.026(2) 0.035(2) 0.0045(17) -0.0035(17) -0.0062(16)
C39 0.059(3) 0.019(2) 0.034(2) -0.0009(17) -0.014(2) -0.001(2)
C32 0.024(2) 0.058(3) 0.027(2) 0.012(2) 0.0107(18) 0.0003(19)
C5 0.026(2) 0.045(3) 0.039(3) 0.018(2) -0.0028(18) -0.0153(18)
C58 0.054(3) 0.025(2) 0.037(2) 0.0028(18) 0.007(2) 0.004(2)
C33 0.035(2) 0.039(3) 0.055(3) -0.003(2) -0.001(2) 0.0065(19)
C37 0.051(3) 0.059(3) 0.028(2) -0.008(2) -0.011(2) 0.005(2)
C64 0.038(2) 0.027(2) 0.031(2) -0.0079(17) -0.0037(19) -0.0009(18)
C43 0.058(3) 0.042(3) 0.032(3) -0.005(2) 0.010(2) 0.011(2)
C52 0.042(3) 0.030(2) 0.059(3) 0.002(2) 0.004(2) -0.005(2)
C28 0.023(2) 0.071(3) 0.045(3) 0.024(3) -0.004(2) -0.005(2)
C40 0.081(3) 0.025(2) 0.023(2) -0.0061(18) -0.010(2) 0.007(2)
C53 0.036(2) 0.036(3) 0.055(3) 0.007(2) -0.002(2) 0.012(2)
C42 0.055(3) 0.042(3) 0.034(3) 0.000(2) 0.003(2) 0.005(2)
C60 0.063(3) 0.038(3) 0.058(3) 0.002(2) 0.022(3) 0.008(2)
C38 0.117(5) 0.026(3) 0.049(3) 0.000(2) -0.009(3) -0.015(3)
O8 0.071(3) 0.123(4) 0.096(3) -0.059(3) -0.023(3) 0.042(3)
O7 0.115(4) 0.094(4) 0.156(5) -0.031(4) 0.003(4) -0.010(3)
C70 0.082(4) 0.079(4) 0.058(4) 0.004(3) -0.017(3) -0.026(4)
C73 0.041(3) 0.079(4) 0.079(4) -0.038(3) 0.010(3) -0.007(3)
C69 0.127(5) 0.068(4) 0.149(6) -0.045(4) 0.060(5) -0.005(4)
C68 0.128(6) 0.156(7) 0.098(5) -0.038(5) 0.012(5) -0.028(5)
C66 0.074(4) 0.072(4) 0.188(7) 0.023(5) -0.058(5) -0.008(4)
C67 0.116(6) 0.181(8) 0.107(6) 0.074(5) -0.034(5) -0.039(5)
C72 0.054(3) 0.061(4) 0.061(4) -0.016(3) -0.006(3) 0.003(3)
C71 0.118(6) 0.108(6) 0.080(5) -0.051(4) -0.038(4) 0.066(5)
C59B 0.038(7) 0.017(4) 0.041(7) 0.002(5) -0.010(5) 0.008(5)
C59 0.030(7) 0.034(6) 0.085(13) 0.011(8) 0.009(6) 0.009(6)

loop_
_atom_type_symbol
_atom_type_description
_atom_type_scat_dispersion_real
_atom_type_scat_dispersion_imag
_atom_type_scat_source
C C 0.0033 0.0016 'International Tables Vol C Tables 4.2.6.8 and 6.1.1.4'
H H 0.0000 0.0000 'International Tables Vol C Tables 4.2.6.8 and 6.1.1.4'
La La -0.2871 2.4523 'International Tables Vol C Tables 4.2.6.8 and 6.1.1.4'
N N 0.0061 0.0033 'International Tables Vol C Tables 4.2.6.8 and 6.1.1.4'
O O 0.0106 0.0060 'International Tables Vol C Tables 4.2.6.8 and 6.1.1.4'

loop_
_geom_angle_atom_site_label_1
_geom_angle_atom_site_label_2
_geom_angle_atom_site_label_3
_geom_angle
La3 La2 La1 131.678(6)
O2 La2 La3 35.74(4)
O2 La2 La1 117.20(5)
O2 La2 O6 61.77(7)
O2 La2 N14 134.42(8)
O2 La2 N13 114.03(8)
O4 La2 La3 35.75(5)
O4 La2 La1 114.31(5)
O4 La2 O2 69.06(7)
O4 La2 O1 124.65(7)
O4 La2 O6 63.33(7)
O4 La2 N14 106.26(9)
O4 La2 N13 127.45(8)
O1 La2 La3 116.69(5)
O1 La2 La1 35.98(5)
O1 La2 O2 87.65(7)
O1 La2 O6 144.48(7)
O1 La2 N14 124.42(9)
O1 La2 N13 107.82(8)
O6 La2 La3 46.11(5)
O6 La2 La1 177.57(5)
O3 La2 La3 116.68(5)
O3 La2 La1 35.10(5)
O3 La2 O2 127.53(7)
O3 La2 O4 86.10(7)
O3 La2 O1 69.23(7)
O3 La2 O6 143.39(6)
O3 La2 N14 96.05(8)
O3 La2 N13 117.70(8)
N14 La2 La3 117.62(7)
N14 La2 La1 106.10(7)
N14 La2 O6 75.49(8)
N14 La2 N13 31.97(9)
N13 La2 La3 118.39(6)
N13 La2 La1 109.49(6)
N13 La2 O6 72.85(8)
O2 La3 La2 35.76(5)
O2 La3 O4 68.51(7)
O2 La3 O6 62.12(7)
O2 La3 N5 128.69(7)
O2 La3 N17 139.96(8)
O2 La3 N16 94.10(8)
O2 La3 N4 60.40(8)
O2 La3 N18 122.94(8)
O2 La3 N15 110.92(8)
O4 La3 La2 35.15(5)
O4 La3 O6 63.31(7)
O4 La3 N5 60.68(8)
O4 La3 N17 144.93(8)
O4 La3 N16 106.51(8)
O4 La3 N4 128.82(8)
O4 La3 N18 124.43(8)
O4 La3 N15 87.08(8)
O6 La3 La2 46.55(4)
N5 La3 La2 93.22(6)
N5 La3 O6 88.19(7)
N5 La3 N4 169.95(8)
N17 La3 La2 153.72(7)
N17 La3 O6 107.21(8)
N17 La3 N5 86.35(9)
N17 La3 N4 83.65(9)
N17 La3 N18 31.46(9)
N16 La3 La2 112.06(7)
N16 La3 O6 155.97(8)
N16 La3 N5 106.08(9)
N16 La3 N17 93.18(9)
N16 La3 N4 75.52(9)
N16 La3 N18 124.21(9)
N16 La3 N15 32.17(9)
N4 La3 La2 95.32(6)
N4 La3 O6 93.84(8)
N18 La3 La2 122.38(7)
N18 La3 O6 75.83(8)
N18 La3 N5 83.17(9)
N18 La3 N4 87.79(9)
N15 La3 La2 109.61(7)
N15 La3 O6 150.29(8)
N15 La3 N5 74.24(9)
N15 La3 N17 95.58(9)
N15 La3 N4 107.67(9)
N15 La3 N18 124.04(9)
O1 La1 La2 35.13(5)
O1 La1 N1 60.42(7)
O1 La1 O5 66.93(8)
O1 La1 N8 126.20(8)
O1 La1 N9 126.23(8)
O1 La1 N12 114.22(8)
N11 La1 La2 109.13(6)
N11 La1 O1 94.76(8)
N11 La1 N1 78.49(9)
N11 La1 O5 161.69(8)
N11 La1 N8 108.01(9)
N11 La1 N9 114.78(9)
N11 La1 N12 31.95(9)
O3 La1 La2 34.40(5)
O3 La1 O1 67.73(7)
O3 La1 N11 103.17(8)
O3 La1 N1 128.02(8)
O3 La1 O5 70.48(7)
O3 La1 N10 142.51(8)
O3 La1 N8 59.98(8)
O3 La1 N9 136.41(8)
O3 La1 N12 87.16(9)
N1 La1 La2 95.04(6)
N1 La1 N8 169.10(8)
O5 La1 La2 55.75(6)
O5 La1 N1 91.87(8)
O5 La1 N8 84.11(8)
N10 La1 La2 164.36(7)
N10 La1 O1 148.53(8)
N10 La1 N11 86.46(9)
N10 La1 N1 89.26(9)
N10 La1 O5 109.17(9)
N10 La1 N8 82.54(9)
N10 La1 N9 31.72(9)
N10 La1 N12 82.46(9)
N8 La1 La2 91.07(6)
N9 La1 La2 134.21(6)
N9 La1 N1 81.79(8)
N9 La1 O5 78.61(8)
N9 La1 N8 87.47(8)
N12 La1 La2 109.93(7)
N12 La1 N1 110.08(9)
N12 La1 O5 155.60(9)
N12 La1 N8 76.06(9)
N12 La1 N9 114.01(9)
La3 O2 La2 108.50(8)
C21 O2 La2 120.98(17)
C21 O2 La3 130.16(18)
La2 O4 La3 109.10(8)
C27 O4 La2 122.78(18)
C27 O4 La3 128.11(18)
O4 C27 N6 108.4(2)
O4 C27 C26 108.0(3)
O4 C27 C25 108.8(3)
N6 C27 C26 109.9(3)
N6 C27 C25 110.4(3)
C26 C27 C25 111.3(3)
La2 O1 La1 108.89(8)
C6 O1 La2 121.40(18)
C6 O1 La1 129.44(18)
La3 O6 La2 87.34(6)
C62 O6 La2 116.35(19)
C62 O6 La3 113.2(2)
C62 O6 C65 107.9(3)
C65 O6 La2 117.88(19)
C65 O6 La3 113.17(19)
N5 N6 C27 120.6(2)
C31 N6 C27 127.6(3)
C31 N6 N5 111.8(3)
N12 N11 La1 74.21(19)
C39 N11 La1 166.5(3)
C39 N11 N12 107.7(3)
N1 N2 C6 118.0(3)
C4 N2 N1 111.7(3)
C4 N2 C6 128.9(3)
N8 N7 C22 119.4(3)
C19 N7 N8 112.4(3)
C19 N7 C22 127.9(3)
La2 O3 La1 110.50(8)
C22 O3 La2 123.25(18)
C22 O3 La1 125.94(19)
N2 N1 La1 118.61(18)
C2 N1 La1 135.9(2)
C2 N1 N2 105.5(3)
C61 O5 La1 114.8(2)
C61 O5 C58 108.7(3)
C58 O5 La1 118.5(2)
N6 N5 La3 113.60(18)
C29 N5 La3 134.9(2)
C29 N5 N6 104.6(3)
N13 N14 La2 75.86(16)
C46 N14 La2 175.3(2)
C46 N14 N13 108.3(3)
N18 N17 La3 75.98(18)
C54 N17 La3 174.4(3)
C54 N17 N18 108.2(3)
C21 C9 H9 119.3
C7 C9 H9 119.3
C7 C9 C21 121.4(3)
O2 C21 C9 107.7(3)
O2 C21 N3 109.3(2)
O2 C21 C10 109.2(3)
N3 C21 C9 109.7(3)
N3 C21 C10 109.5(3)
C10 C21 C9 111.4(3)
C25 C24 H24 120.1
C25 C24 C22 119.7(3)
C22 C24 H24 120.1
C31 C30 H30 126.6
C31 C30 C29 106.9(3)
C29 C30 H30 126.6
N9 N10 La1 78.27(17)
C36 N10 La1 172.5(2)
C36 N10 N9 108.7(3)
N7 N8 La1 110.55(19)
C17 N8 La1 136.9(2)
C17 N8 N7 104.3(3)
C51 N16 La3 175.4(3)
C51 N16 N15 108.4(3)
N15 N16 La3 74.63(17)
C14 N4 La3 137.5(2)
C14 N4 N3 104.8(3)
N3 N4 La3 116.74(19)
N3 C12 C13 106.1(3)
N3 C12 C11 124.4(3)
C13 C12 C11 129.5(3)
N4 C14 C13 110.9(3)
N4 C14 C15 122.2(3)
C13 C14 C15 126.9(3)
N14 N13 La2 72.17(16)
C44 N13 La2 177.9(3)
C44 N13 N14 107.4(3)
N8 C17 C18 110.8(3)
N8 C17 C16 120.9(3)
C18 C17 C16 128.3(3)
O1 C6 N2 108.5(3)
O1 C6 C7 107.7(3)
O1 C6 C8 109.4(2)
N2 C6 C7 109.8(2)
N2 C6 C8 109.7(3)
C8 C6 C7 111.7(3)
N14 C46 C45 109.2(3)
N14 C46 C47 120.5(3)
C45 C46 C47 130.3(3)
N4 N3 C21 118.4(3)
C12 N3 C21 128.4(3)
C12 N3 N4 112.0(3)
C27 C26 H26 119.6
C23 C26 C27 120.7(3)
C23 C26 H26 119.6
N16 C51 C50 108.9(3)
N16 C51 C52 120.6(4)
C50 C51 C52 130.4(4)
N10 N9 La1 70.01(16)
C34 N9 La1 176.6(2)
C34 N9 N10 107.4(3)
N6 C31 C30 105.7(3)
N6 C31 C32 123.7(3)
C30 C31 C32 130.5(3)
N7 C19 C18 105.9(3)
N7 C19 C20 123.9(3)
C18 C19 C20 130.2(3)
N11 N12 La1 73.84(18)
C41 N12 La1 166.1(3)
C41 N12 N11 108.6(3)
C9 C7 C6 120.6(3)
C9 C7 H7 119.7
C6 C7 H7 119.7
O6 C62 H62A 110.1
O6 C62 H62B 110.1
O6 C62 C63 108.0(3)
H62A C62 H62B 108.4
C63 C62 H62A 110.1
C63 C62 H62B 110.1
C21 C10 H10 119.5
C8 C10 C21 120.9(3)
C8 C10 H10 119.5
N17 N18 La3 72.56(18)
C56 N18 La3 176.0(3)
C56 N18 N17 107.6(3)
H1A C1 H1B 109.5
H1A C1 H1C 109.5
H1B C1 H1C 109.5
C2 C1 H1A 109.5
C2 C1 H1B 109.5
C2 C1 H1C 109.5
C12 C13 C14 106.2(3)
C12 C13 H13 126.9
C14 C13 H13 126.9
C6 C8 H8 119.4
C10 C8 C6 121.1(3)
C10 C8 H8 119.4
C26 C23 H23 119.9
C26 C23 C22 120.2(3)
C22 C23 H23 119.9
N16 N15 La3 73.20(17)
C49 N15 La3 176.7(2)
C49 N15 N16 107.7(3)
C17 C18 H18 126.7
C19 C18 C17 106.5(3)
C19 C18 H18 126.7
C54 C55 H55 127.1
C56 C55 H55 127.1
C56 C55 C54 105.7(3)
N13 C44 C45 109.2(3)
N13 C44 C43 120.6(4)
C45 C44 C43 130.2(4)
C27 C25 H25 119.2
C24 C25 C27 121.6(3)
C24 C25 H25 119.2
N12 C41 C40 108.1(4)
N12 C41 C42 120.5(4)
C40 C41 C42 131.3(4)
N7 C22 C24 110.7(3)
N7 C22 C23 108.4(3)
O3 C22 N7 108.4(3)
O3 C22 C24 109.1(3)
O3 C22 C23 107.9(3)
C24 C22 C23 112.2(3)
N17 C54 C55 109.1(3)
N17 C54 C53 120.5(4)
C55 C54 C53 130.4(4)
O5 C61 H61A 110.2
O5 C61 H61B 110.2
O5 C61 C60 107.3(3)
H61A C61 H61B 108.5
C60 C61 H61A 110.2
C60 C61 H61B 110.2
N9 C34 C35 109.1(3)
N9 C34 C33 121.7(3)
C35 C34 C33 129.2(3)
N1 C2 C1 121.8(3)
N1 C2 C3 109.4(3)
C3 C2 C1 128.8(3)
C51 C50 H50 127.1
C49 C50 C51 105.9(3)
C49 C50 H50 127.1
C46 C45 C44 105.9(3)
C46 C45 H45 127.1
C44 C45 H45 127.1
N10 C36 C35 108.8(3)
N10 C36 C37 119.5(3)
C35 C36 C37 131.7(4)
O6 C65 H65A 110.6
O6 C65 H65B 110.6
O6 C65 C64 105.7(3)
H65A C65 H65B 108.7
C64 C65 H65A 110.6
C64 C65 H65B 110.6
C17 C16 H16A 109.5
C17 C16 H16B 109.5
C17 C16 H16C 109.5
H16A C16 H16B 109.5
H16A C16 H16C 109.5
H16B C16 H16C 109.5
N15 C49 C50 109.2(3)
N15 C49 C48 121.3(3)
C50 C49 C48 129.5(4)
N5 C29 C30 111.0(3)
N5 C29 C28 121.5(3)
C30 C29 C28 127.5(3)
N2 C4 C3 105.8(3)
N2 C4 C5 124.5(3)
C3 C4 C5 129.7(3)
N18 C56 C55 109.4(3)
N18 C56 C57 121.8(3)
C55 C56 C57 128.9(4)
C19 C20 H20A 109.5
C19 C20 H20B 109.5
C19 C20 H20C 109.5
H20A C20 H20B 109.5
H20A C20 H20C 109.5
H20B C20 H20C 109.5
C56 C57 H57A 109.5
C56 C57 H57B 109.5
C56 C57 H57C 109.5
H57A C57 H57B 109.5
H57A C57 H57C 109.5
H57B C57 H57C 109.5
C12 C11 H11A 109.5
C12 C11 H11B 109.5
C12 C11 H11C 109.5
H11A C11 H11B 109.5
H11A C11 H11C 109.5
H11B C11 H11C 109.5
C14 C15 H15A 109.5
C14 C15 H15B 109.5
C14 C15 H15C 109.5
H15A C15 H15B 109.5
H15A C15 H15C 109.5
H15B C15 H15C 109.5
C62 C63 H63A 110.6
C62 C63 H63B 110.6
C62 C63 C64 105.7(3)
H63A C63 H63B 108.7
C64 C63 H63A 110.6
C64 C63 H63B 110.6
C46 C47 H47A 109.5
C46 C47 H47B 109.5
C46 C47 H47C 109.5
H47A C47 H47B 109.5
H47A C47 H47C 109.5
H47B C47 H47C 109.5
C49 C48 H48A 109.5
C49 C48 H48B 109.5
C49 C48 H48C 109.5
H48A C48 H48B 109.5
H48A C48 H48C 109.5
H48B C48 H48C 109.5
C34 C35 H35 127.0
C36 C35 C34 106.0(3)
C36 C35 H35 127.0
C2 C3 H3 126.3
C4 C3 C2 107.4(3)
C4 C3 H3 126.3
N11 C39 C40 109.2(4)
N11 C39 C38 120.9(4)
C40 C39 C38 129.8(4)
C31 C32 H32A 109.5
C31 C32 H32B 109.5
C31 C32 H32C 109.5
H32A C32 H32B 109.5
H32A C32 H32C 109.5
H32B C32 H32C 109.5
C4 C5 H5A 109.5
C4 C5 H5B 109.5
C4 C5 H5C 109.5
H5A C5 H5B 109.5
H5A C5 H5C 109.5
H5B C5 H5C 109.5
O5 C58 H58A 110.7
O5 C58 H58B 110.7
O5 C58 H58C 109.7
O5 C58 H58D 109.7
O5 C58 C59B 105.3(6)
O5 C58 C59 109.7(6)
H58A C58 H58B 108.8
H58A C58 H58C 25.7
H58A C58 H58D 84.3
H58B C58 H58C 129.0
H58B C58 H58D 27.6
H58C C58 H58D 108.2
C59B C58 H58A 110.7
C59B C58 H58B 110.7
C59B C58 H58C 86.9
C59B C58 H58D 133.6
C59 C58 H58A 128.9
C59 C58 H58B 84.2
C59 C58 H58C 109.7
C59 C58 H58D 109.7
C59 C58 C59B 27.4(5)
C34 C33 H33A 109.5
C34 C33 H33B 109.5
C34 C33 H33C 109.5
H33A C33 H33B 109.5
H33A C33 H33C 109.5
H33B C33 H33C 109.5
C36 C37 H37A 109.5
C36 C37 H37B 109.5
C36 C37 H37C 109.5
H37A C37 H37B 109.5
H37A C37 H37C 109.5
H37B C37 H37C 109.5
C65 C64 H64A 110.8
C65 C64 H64B 110.8
C63 C64 C65 104.8(3)
C63 C64 H64A 110.8
C63 C64 H64B 110.8
H64A C64 H64B 108.9
C44 C43 H43A 109.5
C44 C43 H43B 109.5
C44 C43 H43C 109.5
H43A C43 H43B 109.5
H43A C43 H43C 109.5
H43B C43 H43C 109.5
C51 C52 H52A 109.5
C51 C52 H52B 109.5
C51 C52 H52C 109.5
H52A C52 H52B 109.5
H52A C52 H52C 109.5
H52B C52 H52C 109.5
C29 C28 H28A 109.5
C29 C28 H28B 109.5
C29 C28 H28C 109.5
H28A C28 H28B 109.5
H28A C28 H28C 109.5
H28B C28 H28C 109.5
C41 C40 H40 126.8
C39 C40 C41 106.4(4)
C39 C40 H40 126.8
C54 C53 H53A 109.5
C54 C53 H53B 109.5
C54 C53 H53C 109.5
H53A C53 H53B 109.5
H53A C53 H53C 109.5
H53B C53 H53C 109.5
C41 C42 H42A 109.5
C41 C42 H42B 109.5
C41 C42 H42C 109.5
H42A C42 H42B 109.5
H42A C42 H42C 109.5
H42B C42 H42C 109.5
C61 C60 H60A 110.5
C61 C60 H60B 110.5
C61 C60 H60C 110.8
C61 C60 H60D 110.8
C61 C60 C59 104.6(6)
H60A C60 H60B 108.7
H60A C60 H60C 85.4
H60A C60 H60D 26.3
H60B C60 H60C 25.6
H60B C60 H60D 128.4
H60C C60 H60D 108.9
C59B C60 C61 106.2(6)
C59B C60 H60A 110.5
C59B C60 H60B 110.5
C59B C60 H60C 131.0
C59B C60 H60D 85.9
C59B C60 C59 26.8(5)
C59 C60 H60A 132.7
C59 C60 H60B 86.8
C59 C60 H60C 110.8
C59 C60 H60D 110.8
C39 C38 H38A 109.5
C39 C38 H38B 109.5
C39 C38 H38C 109.5
H38A C38 H38B 109.5
H38A C38 H38C 109.5
H38B C38 H38C 109.5
C70 O8 C73 109.5(4)
C69 O7 C66 102.9(6)
O8 C70 H70A 110.6
O8 C70 H70B 110.6
O8 C70 C71 105.7(5)
H70A C70 H70B 108.7
C71 C70 H70A 110.6
C71 C70 H70B 110.6
O8 C73 H73A 110.5
O8 C73 H73B 110.5
O8 C73 C72 106.3(4)
H73A C73 H73B 108.7
C72 C73 H73A 110.5
C72 C73 H73B 110.5
O7 C69 H69A 108.4
O7 C69 H69B 108.4
H69A C69 H69B 107.4
C68 C69 O7 115.6(6)
C68 C69 H69A 108.4
C68 C69 H69B 108.4
C69 C68 H68A 111.7
C69 C68 H68B 111.7
C69 C68 C67 100.5(7)
H68A C68 H68B 109.4
C67 C68 H68A 111.7
C67 C68 H68B 111.7
O7 C66 H66A 110.3
O7 C66 H66B 110.3
H66A C66 H66B 108.6
C67 C66 O7 107.1(6)
C67 C66 H66A 110.3
C67 C66 H66B 110.3
C68 C67 H67A 110.6
C68 C67 H67B 110.6
C66 C67 C68 105.5(6)
C66 C67 H67A 110.6
C66 C67 H67B 110.6
H67A C67 H67B 108.8
C73 C72 H72A 110.8
C73 C72 H72B 110.8
H72A C72 H72B 108.9
C71 C72 C73 104.6(4)
C71 C72 H72A 110.8
C71 C72 H72B 110.8
C70 C71 C72 103.8(5)
C70 C71 H71A 111.0
C70 C71 H71B 111.0
C72 C71 H71A 111.0
C72 C71 H71B 111.0
H71A C71 H71B 109.0
C58 C59B H59A 110.3
C58 C59B H59B 110.3
C60 C59B C58 106.9(8)
C60 C59B H59A 110.3
C60 C59B H59B 110.3
H59A C59B H59B 108.6
C58 C59 C60 103.9(8)
C58 C59 H59C 111.0
C58 C59 H59D 111.0
C60 C59 H59C 111.0
C60 C59 H59D 111.0
H59C C59 H59D 109.0

loop_
_geom_bond_atom_site_label_1
_geom_bond_atom_site_label_2
_geom_bond_distance
La2 La3 3.9937(3)
La2 La1 4.0237(3)
La2 O2 2.461(2)
La2 O4 2.433(2)
La2 O1 2.447(2)
La2 O6 2.903(2)
La2 O3 2.427(2)
La2 N14 2.488(3)
La2 N13 2.534(3)
La3 O2 2.4600(19)
La3 O4 2.469(2)
La3 O6 2.881(2)
La3 N5 2.711(3)
La3 N17 2.519(3)
La3 N16 2.499(3)
La3 N4 2.757(3)
La3 N18 2.562(3)
La3 N15 2.517(3)
La1 O1 2.498(2)
La1 N11 2.495(3)
La1 O3 2.470(2)
La1 N1 2.712(3)
La1 O5 2.664(2)
La1 N10 2.473(3)
La1 N8 2.746(3)
La1 N9 2.577(3)
La1 N12 2.499(3)
O2 C21 1.386(4)
O4 C27 1.395(4)
C27 N6 1.486(4)
C27 C26 1.515(5)
C27 C25 1.518(4)
O1 C6 1.392(4)
O6 C62 1.453(4)
O6 C65 1.458(4)
N6 N5 1.363(4)
N6 C31 1.360(4)
N11 N12 1.375(4)
N11 C39 1.333(5)
N2 N1 1.369(4)
N2 C6 1.498(4)
N2 C4 1.351(4)
N7 N8 1.373(4)
N7 C19 1.349(4)
N7 C22 1.502(4)
O3 C22 1.388(4)
N1 C2 1.333(4)
O5 C61 1.440(4)
O5 C58 1.441(4)
N5 C29 1.343(4)
N14 N13 1.383(4)
N14 C46 1.343(4)
N17 N18 1.378(4)
N17 C54 1.345(4)
C9 H9 0.9500
C9 C21 1.522(4)
C9 C7 1.316(4)
C21 N3 1.500(4)
C21 C10 1.507(4)
C24 H24 0.9500
C24 C25 1.318(4)
C24 C22 1.512(5)
C30 H30 0.9500
C30 C31 1.373(5)
C30 C29 1.375(5)
N10 N9 1.384(4)
N10 C36 1.348(4)
N8 C17 1.345(4)
N16 C51 1.328(4)
N16 N15 1.390(4)
N4 C14 1.331(4)
N4 N3 1.372(4)
C12 N3 1.350(4)
C12 C13 1.377(5)
C12 C11 1.495(5)
C14 C13 1.396(5)
C14 C15 1.503(5)
N13 C44 1.346(4)
C17 C18 1.391(5)
C17 C16 1.495(5)
C6 C7 1.517(4)
C6 C8 1.502(5)
C46 C45 1.377(5)
C46 C47 1.485(5)
C26 H26 0.9500
C26 C23 1.328(4)
C51 C50 1.397(5)
C51 C52 1.506(5)
N9 C34 1.351(4)
C31 C32 1.483(5)
C19 C18 1.380(5)
C19 C20 1.492(5)
N12 C41 1.342(4)
C7 H7 0.9500
C62 H62A 0.9900
C62 H62B 0.9900
C62 C63 1.509(5)
C10 H10 0.9500
C10 C8 1.330(4)
N18 C56 1.358(4)
C1 H1A 0.9800
C1 H1B 0.9800
C1 H1C 0.9800
C1 C2 1.493(5)
C13 H13 0.9500
C8 H8 0.9500
C23 H23 0.9500
C23 C22 1.514(4)
N15 C49 1.340(4)
C18 H18 0.9500
C55 H55 0.9500
C55 C54 1.394(5)
C55 C56 1.377(5)
C44 C45 1.390(5)
C44 C43 1.491(5)
C25 H25 0.9500
C41 C40 1.380(6)
C41 C42 1.496(5)
C54 C53 1.492(5)
C61 H61A 0.9900
C61 H61B 0.9900
C61 C60 1.493(5)
C34 C35 1.397(5)
C34 C33 1.500(5)
C2 C3 1.400(5)
C50 H50 0.9500
C50 C49 1.381(5)
C45 H45 0.9500
C36 C35 1.383(5)
C36 C37 1.495(5)
C65 H65A 0.9900
C65 H65B 0.9900
C65 C64 1.518(5)
C16 H16A 0.9800
C16 H16B 0.9800
C16 H16C 0.9800
C49 C48 1.501(5)
C29 C28 1.486(5)
C4 C3 1.363(5)
C4 C5 1.493(5)
C56 C57 1.500(6)
C20 H20A 0.9800
C20 H20B 0.9800
C20 H20C 0.9800
C57 H57A 0.9800
C57 H57B 0.9800
C57 H57C 0.9800
C11 H11A 0.9800
C11 H11B 0.9800
C11 H11C 0.9800
C15 H15A 0.9800
C15 H15B 0.9800
C15 H15C 0.9800
C63 H63A 0.9900
C63 H63B 0.9900
C63 C64 1.517(5)
C47 H47A 0.9800
C47 H47B 0.9800
C47 H47C 0.9800
C48 H48A 0.9800
C48 H48B 0.9800
C48 H48C 0.9800
C35 H35 0.9500
C3 H3 0.9500
C39 C40 1.378(6)
C39 C38 1.494(6)
C32 H32A 0.9800
C32 H32B 0.9800
C32 H32C 0.9800
C5 H5A 0.9800
C5 H5B 0.9800
C5 H5C 0.9800
C58 H58A 0.9900
C58 H58B 0.9900
C58 H58C 0.9900
C58 H58D 0.9900
C58 C59B 1.493(14)
C58 C59 1.446(14)
C33 H33A 0.9800
C33 H33B 0.9800
C33 H33C 0.9800
C37 H37A 0.9800
C37 H37B 0.9800
C37 H37C 0.9800
C64 H64A 0.9900
C64 H64B 0.9900
C43 H43A 0.9800
C43 H43B 0.9800
C43 H43C 0.9800
C52 H52A 0.9800
C52 H52B 0.9800
C52 H52C 0.9800
C28 H28A 0.9800
C28 H28B 0.9800
C28 H28C 0.9800
C40 H40 0.9500
C53 H53A 0.9800
C53 H53B 0.9800
C53 H53C 0.9800
C42 H42A 0.9800
C42 H42B 0.9800
C42 H42C 0.9800
C60 H60A 0.9900
C60 H60B 0.9900
C60 H60C 0.9900
C60 H60D 0.9900
C60 C59B 1.435(14)
C60 C59 1.542(15)
C38 H38A 0.9800
C38 H38B 0.9800
C38 H38C 0.9800
O8 C70 1.382(6)
O8 C73 1.426(6)
O7 C69 1.396(7)
O7 C66 1.491(8)
C70 H70A 0.9900
C70 H70B 0.9900
C70 C71 1.466(7)
C73 H73A 0.9900
C73 H73B 0.9900
C73 C72 1.479(6)
C69 H69A 0.9900
C69 H69B 0.9900
C69 C68 1.389(7)
C68 H68A 0.9900
C68 H68B 0.9900
C68 C67 1.527(10)
C66 H66A 0.9900
C66 H66B 0.9900
C66 C67 1.490(10)
C67 H67A 0.9900
C67 H67B 0.9900
C72 H72A 0.9900
C72 H72B 0.9900
C72 C71 1.478(7)
C71 H71A 0.9900
C71 H71B 0.9900
C59B H59A 0.9900
C59B H59B 0.9900
C59 H59C 0.9900
C59 H59D 0.9900

loop_
_geom_torsion_atom_site_label_1
_geom_torsion_atom_site_label_2
_geom_torsion_atom_site_label_3
_geom_torsion_atom_site_label_4
_geom_torsion
La2 La3 O2 C21 -173.0(3)
La2 La3 O4 C27 178.8(3)
La2 La3 O6 C62 -117.6(2)
La2 La3 O6 C65 119.3(2)
La2 La3 N5 N6 37.4(2)
La2 La3 N5 C29 -177.2(3)
La2 La3 N17 N18 7.0(3)
La2 La3 N17 C54 147(3)
La2 La3 N16 C51 136(3)
La2 La3 N16 N15 -92.05(17)
La2 La3 N4 C14 177.1(3)
La2 La3 N4 N3 -15.9(2)
La2 La3 N18 N17 -176.32(14)
La2 La3 N18 C56 91(4)
La2 La3 N15 N16 100.52(17)
La2 La3 N15 C49 -153(4)
La2 La1 O1 C6 174.1(3)
La2 La1 N11 N12 97.22(17)
La2 La1 N11 C39 -162.8(12)
La2 La1 O3 C22 -173.7(3)
La2 La1 N1 N2 7.5(2)
La2 La1 N1 C2 -172.0(3)
La2 La1 O5 C61 110.3(2)
La2 La1 O5 C58 -119.0(3)
La2 La1 N10 N9 30.7(4)
La2 La1 N10 C36 -169.9(17)
La2 La1 N8 N7 -46.7(2)
La2 La1 N8 C17 171.4(3)
La2 La1 N9 N10 -168.91(13)
La2 La1 N9 C34 151(4)
La2 La1 N12 N11 -94.43(17)
La2 La1 N12 C41 163.2(11)
La2 O2 C21 C9 40.3(3)
La2 O2 C21 N3 159.35(17)
La2 O2 C21 C10 -80.9(3)
La2 O4 C27 N6 -158.86(19)
La2 O4 C27 C26 -39.8(3)
La2 O4 C27 C25 81.1(3)
La2 O1 C6 N2 -159.48(18)
La2 O1 C6 C7 -40.8(3)
La2 O1 C6 C8 80.8(3)
La2 O6 C62 C63 118.0(3)
La2 O6 C65 C64 -106.7(3)
La2 O3 C22 N7 156.77(18)
La2 O3 C22 C24 -82.6(3)
La2 O3 C22 C23 39.6(3)
La2 N14 N13 C44 177.9(3)
La2 N14 C46 C45 -153(3)
La2 N14 C46 C47 26(3)
La2 N13 C44 C45 79(8)
La2 N13 C44 C43 -102(8)
La3 La2 La1 O1 -78.30(9)
La3 La2 La1 N11 -8.19(7)
La3 La2 La1 O3 77.23(9)
La3 La2 La1 N1 -87.74(6)
La3 La2 La1 O5 -176.57(6)
La3 La2 La1 N10 166.8(2)
La3 La2 La1 N8 101.30(6)
La3 La2 La1 N9 -171.19(9)
La3 La2 La1 N12 25.75(8)
La3 La2 O2 C21 173.8(3)
La3 La2 O4 C27 -178.9(3)
La3 La2 O1 La1 125.06(6)
La3 La2 O1 C6 -49.6(2)
La3 La2 O6 C62 114.6(2)
La3 La2 O6 C65 -114.9(2)
La3 La2 O3 La1 -125.39(6)
La3 La2 O3 C22 48.5(2)
La3 La2 N14 N13 100.09(16)
La3 La2 N14 C46 -107(3)
La3 La2 N13 N14 -97.43(17)
La3 La2 N13 C44 -177(100)
La3 O2 C21 C9 -147.48(19)
La3 O2 C21 N3 -28.4(4)
La3 O2 C21 C10 91.4(3)
La3 O4 C27 N6 22.5(4)
La3 O4 C27 C26 141.5(2)
La3 O4 C27 C25 -97.6(3)
La3 O6 C62 C63 -143.0(3)
La3 O6 C65 C64 153.6(2)
La3 N5 C29 C30 -147.9(3)
La3 N5 C29 C28 32.2(5)
La3 N17 N18 C56 175.8(3)
La3 N17 C54 C55 -139(2)
La3 N17 C54 C53 40(3)
La3 N16 C51 C50 132(3)
La3 N16 C51 C52 -51(3)
La3 N16 N15 C49 -176.7(3)
La3 N4 C14 C13 167.5(2)
La3 N4 C14 C15 -12.0(6)
La3 N4 N3 C21 -1.8(3)
La3 N4 N3 C12 -170.1(2)
La3 N18 C56 C55 92(4)
La3 N18 C56 C57 -88(4)
La3 N15 C49 C50 -105(4)
La3 N15 C49 C48 75(4)
La1 La2 La3 O2 79.08(9)
La1 La2 La3 O4 -72.93(9)
La1 La2 La3 O6 -178.62(6)
La1 La2 La3 N5 -94.19(6)
La1 La2 La3 N17 177.52(15)
La1 La2 La3 N16 14.60(7)
La1 La2 La3 N4 91.11(6)
La1 La2 La3 N18 -178.14(8)
La1 La2 La3 N15 -19.78(7)
La1 La2 O2 La3 -124.46(6)
La1 La2 O2 C21 49.3(2)
La1 La2 O4 La3 128.42(6)
La1 La2 O4 C27 -50.5(2)
La1 La2 O1 C6 -174.6(3)
La1 La2 O6 La3 25.0(11)
La1 La2 O6 C62 139.6(10)
La1 La2 O6 C65 -89.9(11)
La1 La2 O3 C22 173.9(3)
La1 La2 N14 N13 -101.16(16)
La1 La2 N14 C46 52(3)
La1 La2 N13 N14 89.33(17)
La1 La2 N13 C44 10(8)
La1 O1 C6 N2 27.1(4)
La1 O1 C6 C7 145.8(2)
La1 O1 C6 C8 -92.6(3)
La1 N11 N12 C41 165.7(3)
La1 N11 C39 C40 -96.3(12)
La1 N11 C39 C38 81.4(12)
La1 O3 C22 N7 -30.3(3)
La1 O3 C22 C24 90.3(3)
La1 O3 C22 C23 -147.5(2)
La1 N1 C2 C1 -1.1(5)
La1 N1 C2 C3 -179.9(2)
La1 O5 C61 C60 141.8(3)
La1 O5 C58 C59B -152.1(4)
La1 O5 C58 C59 -123.7(6)
La1 N10 N9 C34 177.7(2)
La1 N10 C36 C35 -159.2(17)
La1 N10 C36 C37 21(2)
La1 N8 C17 C18 142.8(3)
La1 N8 C17 C16 -36.0(5)
La1 N9 C34 C35 40(5)
La1 N9 C34 C33 -139(4)
La1 N12 C41 C40 99.0(11)
La1 N12 C41 C42 -78.1(12)
O2 La2 La3 O4 -152.01(12)
O2 La2 La3 O6 102.30(11)
O2 La2 La3 N5 -173.27(10)
O2 La2 La3 N17 98.44(17)
O2 La2 La3 N16 -64.48(11)
O2 La2 La3 N4 12.03(10)
O2 La2 La3 N18 102.78(12)
O2 La2 La3 N15 -98.86(11)
O2 La2 La1 O1 -38.15(10)
O2 La2 La1 N11 31.96(9)
O2 La2 La1 O3 117.39(10)
O2 La2 La1 N1 -47.58(8)
O2 La2 La1 O5 -136.41(8)
O2 La2 La1 N10 -153.1(3)
O2 La2 La1 N8 141.46(8)
O2 La2 La1 N9 -131.03(10)
O2 La2 La1 N12 65.91(9)
O2 La2 O4 La3 17.07(7)
O2 La2 O4 C27 -161.8(2)
O2 La2 O1 La1 146.64(9)
O2 La2 O1 C6 -28.0(2)
O2 La2 O6 La3 -40.38(6)
O2 La2 O6 C62 74.3(2)
O2 La2 O6 C65 -155.3(2)
O2 La2 O3 La1 -84.80(10)
O2 La2 O3 C22 89.1(2)
O2 La2 N14 N13 60.4(2)
O2 La2 N14 C46 -147(3)
O2 La2 N13 N14 -137.14(16)
O2 La2 N13 C44 143(8)
O2 La3 O4 La2 -17.14(8)
O2 La3 O4 C27 161.7(3)
O2 La3 O6 La2 40.24(6)
O2 La3 O6 C62 -77.4(2)
O2 La3 O6 C65 159.5(2)
O2 La3 N5 N6 32.4(2)
O2 La3 N5 C29 177.7(3)
O2 La3 N17 N18 71.0(2)
O2 La3 N17 C54 -149(3)
O2 La3 N16 C51 104(3)
O2 La3 N16 N15 -123.96(17)
O2 La3 N4 C14 -174.8(4)
O2 La3 N4 N3 -7.8(2)
O2 La3 N18 N17 -133.55(16)
O2 La3 N18 C56 134(4)
O2 La3 N15 N16 62.33(18)
O2 La3 N15 C49 168(4)
O2 C21 N3 N4 16.2(4)
O2 C21 N3 C12 -177.6(3)
O2 C21 C10 C8 91.6(4)
O4 La2 La3 O2 152.01(12)
O4 La2 La3 O6 -105.69(11)
O4 La2 La3 N5 -21.26(11)
O4 La2 La3 N17 -109.55(17)
O4 La2 La3 N16 87.53(11)
O4 La2 La3 N4 164.04(11)
O4 La2 La3 N18 -105.21(12)
O4 La2 La3 N15 53.15(11)
O4 La2 La1 O1 -116.09(11)
O4 La2 La1 N11 -45.98(9)
O4 La2 La1 O3 39.44(11)
O4 La2 La1 N1 -125.53(8)
O4 La2 La1 O5 145.64(8)
O4 La2 La1 N10 129.0(3)
O4 La2 La1 N8 63.51(8)
O4 La2 La1 N9 151.03(11)
O4 La2 La1 N12 -12.03(10)
O4 La2 O2 La3 -17.07(8)
O4 La2 O2 C21 156.7(2)
O4 La2 O1 La1 84.24(11)
O4 La2 O1 C6 -90.4(2)
O4 La2 O6 La3 39.00(6)
O4 La2 O6 C62 153.6(3)
O4 La2 O6 C65 -75.9(2)
O4 La2 O3 La1 -144.53(9)
O4 La2 O3 C22 29.4(2)
O4 La2 N14 N13 136.81(16)
O4 La2 N14 C46 -70(3)
O4 La2 N13 N14 -55.9(2)
O4 La2 N13 C44 -135(8)
O4 La3 O2 La2 16.88(7)
O4 La3 O2 C21 -156.1(3)
O4 La3 O6 La2 -38.35(6)
O4 La3 O6 C62 -156.0(2)
O4 La3 O6 C65 80.9(2)
O4 La3 N5 N6 23.57(19)
O4 La3 N5 C29 168.9(4)
O4 La3 N17 N18 -63.7(2)
O4 La3 N17 C54 76(3)
O4 La3 N16 C51 172(3)
O4 La3 N16 N15 -55.18(18)
O4 La3 N4 C14 -171.2(3)
O4 La3 N4 N3 -4.2(3)
O4 La3 N18 N17 141.33(16)
O4 La3 N18 C56 49(4)
O4 La3 N15 N16 127.99(18)
O4 La3 N15 C49 -126(4)
O4 C27 N6 N5 5.0(4)
O4 C27 N6 C31 -175.4(3)
O4 C27 C26 C23 90.3(3)
O4 C27 C25 C24 -90.6(4)
C27 N6 N5 La3 -24.5(4)
C27 N6 N5 C29 -179.9(3)
C27 N6 C31 C30 -179.8(3)
C27 N6 C31 C32 -1.7(6)
C27 C26 C23 C22 0.3(5)
O1 La2 La3 O2 39.00(10)
O1 La2 La3 O4 -113.01(11)
O1 La2 La3 O6 141.30(9)
O1 La2 La3 N5 -134.27(8)
O1 La2 La3 N17 137.44(16)
O1 La2 La3 N16 -25.47(9)
O1 La2 La3 N4 51.03(8)
O1 La2 La3 N18 141.78(10)
O1 La2 La3 N15 -59.86(9)
O1 La2 La1 N11 70.11(11)
O1 La2 La1 O3 155.53(12)
O1 La2 La1 N1 -9.43(11)
O1 La2 La1 O5 -98.27(11)
O1 La2 La1 N10 -114.9(3)
O1 La2 La1 N8 179.60(11)
O1 La2 La1 N9 -92.88(12)
O1 La2 La1 N12 104.06(12)
O1 La2 O2 La3 -145.75(9)
O1 La2 O2 C21 28.0(2)
O1 La2 O4 La3 88.53(10)
O1 La2 O4 C27 -90.4(2)
O1 La2 O6 La3 -74.05(13)
O1 La2 O6 C62 40.6(3)
O1 La2 O6 C65 171.1(2)
O1 La2 O3 La1 -15.08(8)
O1 La2 O3 C22 158.8(2)
O1 La2 N14 N13 -66.58(19)
O1 La2 N14 C46 86(3)
O1 La2 N13 N14 127.34(17)
O1 La2 N13 C44 48(8)
O1 La1 N11 N12 130.11(17)
O1 La1 N11 C39 -129.9(12)
O1 La1 O3 La2 14.92(8)
O1 La1 O3 C22 -158.8(2)
O1 La1 N1 N2 1.3(2)
O1 La1 N1 C2 -178.2(4)
O1 La1 O5 C61 72.1(2)
O1 La1 O5 C58 -157.2(3)
O1 La1 N10 N9 -60.7(2)
O1 La1 N10 C36 98.7(19)
O1 La1 N8 N7 -46.4(2)
O1 La1 N8 C17 171.7(3)
O1 La1 N9 N10 145.65(16)
O1 La1 N9 C34 105(4)
O1 La1 N12 N11 -56.69(19)
O1 La1 N12 C41 -159.0(11)
O1 C6 C7 C9 91.6(4)
O1 C6 C8 C10 -90.6(4)
O6 La2 La3 O2 -102.30(11)
O6 La2 La3 O4 105.69(11)
O6 La2 La3 N5 84.43(9)
O6 La2 La3 N17 -3.85(16)
O6 La2 La3 N16 -166.77(9)
O6 La2 La3 N4 -90.26(9)
O6 La2 La3 N18 0.48(10)
O6 La2 La3 N15 158.84(9)
O6 La2 La1 O1 -102.4(11)
O6 La2 La1 N11 -32.3(11)
O6 La2 La1 O3 53.2(11)
O6 La2 La1 N1 -111.8(11)
O6 La2 La1 O5 159.4(11)
O6 La2 La1 N10 142.7(11)
O6 La2 La1 N8 77.2(11)
O6 La2 La1 N9 164.7(11)
O6 La2 La1 N12 1.7(11)
O6 La2 O2 La3 53.05(8)
O6 La2 O2 C21 -133.2(2)
O6 La2 O4 La3 -50.93(8)
O6 La2 O4 C27 130.2(2)
O6 La2 O1 La1 175.91(8)
O6 La2 O1 C6 1.3(3)
O6 La2 O3 La1 -176.74(8)
O6 La2 O3 C22 -2.9(3)
O6 La2 N14 N13 80.75(17)
O6 La2 N14 C46 -126(3)
O6 La2 N13 N14 -89.96(17)
O6 La2 N13 C44 -170(8)
O6 La3 O2 La2 -53.37(8)
O6 La3 O2 C21 133.6(3)
O6 La3 O4 La2 51.47(8)
O6 La3 O4 C27 -129.7(2)
O6 La3 N5 N6 83.7(2)
O6 La3 N5 C29 -130.9(3)
O6 La3 N17 N18 4.10(18)
O6 La3 N17 C54 144(3)
O6 La3 N16 C51 112(3)
O6 La3 N16 N15 -116.1(2)
O6 La3 N4 C14 130.4(3)
O6 La3 N4 N3 -62.6(2)
O6 La3 N18 N17 -175.96(18)
O6 La3 N18 C56 91(4)
O6 La3 N15 N16 132.44(18)
O6 La3 N15 C49 -121(4)
O6 C62 C63 C64 -0.4(4)
O6 C65 C64 C63 -27.2(4)
N6 C27 C26 C23 -151.6(3)
N6 C27 C25 C24 150.6(3)
N6 N5 C29 C30 -0.5(4)
N6 N5 C29 C28 179.6(3)
N11 La1 O1 La2 -116.94(10)
N11 La1 O1 C6 57.1(3)
N11 La1 O3 La2 104.71(10)
N11 La1 O3 C22 -69.0(2)
N11 La1 N1 N2 -101.0(2)
N11 La1 N1 C2 79.5(3)
N11 La1 O5 C61 73.0(4)
N11 La1 O5 C58 -156.2(3)
N11 La1 N10 N9 -154.00(18)
N11 La1 N10 C36 5.3(19)
N11 La1 N8 N7 63.9(2)
N11 La1 N8 C17 -78.1(3)
N11 La1 N9 N10 28.8(2)
N11 La1 N9 C34 -12(4)
N11 La1 N12 C41 -102.4(12)
N11 N12 C41 C40 0.9(4)
N11 N12 C41 C42 -176.2(3)
N11 C39 C40 C41 0.8(5)
N2 N1 C2 C1 179.4(3)
N2 N1 C2 C3 0.5(4)
N2 C6 C7 C9 -150.5(3)
N2 C6 C8 C10 150.5(3)
N2 C4 C3 C2 -1.6(4)
N7 N8 C17 C18 -0.6(4)
N7 N8 C17 C16 -179.4(3)
N7 C19 C18 C17 -0.5(4)
O3 La2 La3 O2 117.96(10)
O3 La2 La3 O4 -34.05(11)
O3 La2 La3 O6 -139.74(8)
O3 La2 La3 N5 -55.31(8)
O3 La2 La3 N17 -143.60(16)
O3 La2 La3 N16 53.48(9)
O3 La2 La3 N4 129.99(8)
O3 La2 La3 N18 -139.26(10)
O3 La2 La3 N15 19.10(9)
O3 La2 La1 O1 -155.53(12)
O3 La2 La1 N11 -85.43(11)
O3 La2 La1 N1 -164.97(11)
O3 La2 La1 O5 106.20(11)
O3 La2 La1 N10 89.6(3)
O3 La2 La1 N8 24.07(11)
O3 La2 La1 N9 111.58(13)
O3 La2 La1 N12 -51.48(12)
O3 La2 O2 La3 -84.38(10)
O3 La2 O2 C21 89.4(2)
O3 La2 O4 La3 149.90(9)
O3 La2 O4 C27 -29.0(2)
O3 La2 O1 La1 14.76(8)
O3 La2 O1 C6 -159.9(2)
O3 La2 O6 La3 75.52(12)
O3 La2 O6 C62 -169.8(2)
O3 La2 O6 C65 -39.4(3)
O3 La2 N14 N13 -135.50(17)
O3 La2 N14 C46 17(3)
O3 La2 N13 N14 51.93(19)
O3 La2 N13 C44 -28(8)
O3 La1 O1 La2 -14.64(8)
O3 La1 O1 C6 159.4(3)
O3 La1 N11 N12 61.89(18)
O3 La1 N11 C39 161.9(12)
O3 La1 N1 N2 -3.2(3)
O3 La1 N1 C2 177.3(3)
O3 La1 O5 C61 145.4(2)
O3 La1 O5 C58 -83.8(3)
O3 La1 N10 N9 98.88(19)
O3 La1 N10 C36 -101.8(19)
O3 La1 N8 N7 -31.24(19)
O3 La1 N8 C17 -173.2(4)
O3 La1 N9 N10 -119.28(17)
O3 La1 N9 C34 -160(4)
O3 La1 N12 N11 -120.70(18)
O3 La1 N12 C41 136.9(11)
N1 La1 O1 La2 169.18(12)
N1 La1 O1 C6 -16.8(2)
N1 La1 N11 N12 -171.39(19)
N1 La1 N11 C39 -71.4(12)
N1 La1 O3 La2 19.15(14)
N1 La1 O3 C22 -154.5(2)
N1 La1 O5 C61 15.5(2)
N1 La1 O5 C58 146.2(3)
N1 La1 N10 N9 -75.49(17)
N1 La1 N10 C36 83.8(19)
N1 La1 N8 N7 -170.8(4)
N1 La1 N8 C17 47.2(6)
N1 La1 N9 N10 102.03(17)
N1 La1 N9 C34 61(4)
N1 La1 N12 N11 9.0(2)
N1 La1 N12 C41 -93.4(11)
N1 N2 C6 O1 -22.2(4)
N1 N2 C6 C7 -139.6(3)
N1 N2 C6 C8 97.3(3)
N1 N2 C4 C3 2.0(4)
N1 N2 C4 C5 -178.2(3)
N1 C2 C3 C4 0.7(4)
O5 La1 O1 La2 62.76(9)
O5 La1 O1 C6 -123.2(3)
O5 La1 N11 N12 129.2(3)
O5 La1 N11 C39 -130.8(11)
O5 La1 O3 La2 -57.37(9)
O5 La1 O3 C22 129.0(2)
O5 La1 N1 N2 63.3(2)
O5 La1 N1 C2 -116.2(3)
O5 La1 N10 N9 16.23(19)
O5 La1 N10 C36 175.6(19)
O5 La1 N8 N7 -102.1(2)
O5 La1 N8 C17 116.0(3)
O5 La1 N9 N10 -164.37(18)
O5 La1 N9 C34 155(4)
O5 La1 N12 N11 -143.9(2)
O5 La1 N12 C41 113.7(11)
O5 C61 C60 C59B 8.8(6)
O5 C61 C60 C59 -18.9(6)
O5 C58 C59B C60 24.3(7)
O5 C58 C59 C60 -21.0(9)
N5 La3 O2 La2 8.62(13)
N5 La3 O2 C21 -164.4(2)
N5 La3 O4 La2 155.46(12)
N5 La3 O4 C27 -25.7(2)
N5 La3 O6 La2 -96.17(7)
N5 La3 O6 C62 146.2(2)
N5 La3 O6 C65 23.1(2)
N5 La3 N17 N18 -82.86(17)
N5 La3 N17 C54 57(3)
N5 La3 N16 C51 -124(3)
N5 La3 N16 N15 8.32(19)
N5 La3 N4 C14 29.1(7)
N5 La3 N4 N3 -164.0(4)
N5 La3 N18 N17 94.19(17)
N5 La3 N18 C56 2(4)
N5 La3 N15 N16 -171.69(19)
N5 La3 N15 C49 -66(4)
N5 N6 C31 C30 -0.2(4)
N5 N6 C31 C32 177.9(3)
N14 La2 La3 O2 -128.71(11)
N14 La2 La3 O4 79.28(12)
N14 La2 La3 O6 -26.41(10)
N14 La2 La3 N5 58.02(10)
N14 La2 La3 N17 -30.27(16)
N14 La2 La3 N16 166.82(10)
N14 La2 La3 N4 -116.68(9)
N14 La2 La3 N18 -25.93(11)
N14 La2 La3 N15 132.43(10)
N14 La2 La1 O1 127.16(11)
N14 La2 La1 N11 -162.73(10)
N14 La2 La1 O3 -77.30(11)
N14 La2 La1 N1 117.73(9)
N14 La2 La1 O5 28.89(9)
N14 La2 La1 N10 12.3(3)
N14 La2 La1 N8 -53.23(9)
N14 La2 La1 N9 34.28(11)
N14 La2 La1 N12 -128.78(10)
N14 La2 O2 La3 75.49(13)
N14 La2 O2 C21 -110.8(2)
N14 La2 O4 La3 -114.92(10)
N14 La2 O4 C27 66.2(2)
N14 La2 O1 La1 -68.16(12)
N14 La2 O1 C6 117.2(2)
N14 La2 O6 La3 155.98(9)
N14 La2 O6 C62 -89.4(2)
N14 La2 O6 C65 41.1(2)
N14 La2 O3 La1 109.51(10)
N14 La2 O3 C22 -76.6(2)
N14 La2 N13 C44 -80(8)
N14 N13 C44 C45 0.3(4)
N14 N13 C44 C43 179.5(3)
N14 C46 C45 C44 0.7(4)
N17 La3 O2 La2 -137.10(11)
N17 La3 O2 C21 49.9(3)
N17 La3 O4 La2 133.44(13)
N17 La3 O4 C27 -47.7(3)
N17 La3 O6 La2 178.22(7)
N17 La3 O6 C62 60.6(2)
N17 La3 O6 C65 -62.5(2)
N17 La3 N5 N6 -168.9(2)
N17 La3 N5 C29 -23.6(3)
N17 La3 N16 C51 -37(3)
N17 La3 N16 N15 95.44(18)
N17 La3 N4 C14 23.5(3)
N17 La3 N4 N3 -169.5(2)
N17 La3 N18 C56 -93(4)
N17 La3 N15 N16 -87.09(18)
N17 La3 N15 C49 19(4)
N17 N18 C56 C55 0.8(4)
N17 N18 C56 C57 -179.1(4)
C9 C21 N3 N4 134.1(3)
C9 C21 N3 C12 -59.8(4)
C9 C21 C10 C8 -27.2(4)
C21 C9 C7 C6 0.7(5)
C21 C10 C8 C6 -0.6(5)
N10 La1 O1 La2 152.07(13)
N10 La1 O1 C6 -33.9(3)
N10 La1 N11 N12 -81.43(18)
N10 La1 N11 C39 18.6(12)
N10 La1 O3 La2 -153.70(11)
N10 La1 O3 C22 32.6(3)
N10 La1 N1 N2 172.5(2)
N10 La1 N1 C2 -7.1(3)
N10 La1 O5 C61 -74.4(2)
N10 La1 O5 C58 56.4(3)
N10 La1 N8 N7 147.7(2)
N10 La1 N8 C17 5.7(3)
N10 La1 N9 C34 -41(4)
N10 La1 N12 N11 95.42(18)
N10 La1 N12 C41 -6.9(11)
N10 N9 C34 C35 -0.2(4)
N10 N9 C34 C33 -178.4(3)
N10 C36 C35 C34 0.5(4)
N8 La1 O1 La2 -0.49(13)
N8 La1 O1 C6 173.6(2)
N8 La1 N11 N12 -0.46(19)
N8 La1 N11 C39 99.6(12)
N8 La1 O3 La2 -151.90(12)
N8 La1 O3 C22 34.4(2)
N8 La1 N1 N2 131.4(4)
N8 La1 N1 C2 -48.1(6)
N8 La1 O5 C61 -154.4(2)
N8 La1 O5 C58 -23.6(3)
N8 La1 N10 N9 97.31(17)
N8 La1 N10 C36 -103.4(19)
N8 La1 N9 N10 -79.88(17)
N8 La1 N9 C34 -120(4)
N8 La1 N12 N11 179.55(19)
N8 La1 N12 C41 77.2(11)
N8 N7 C19 C18 0.1(4)
N8 N7 C19 C20 179.2(3)
N8 N7 C22 O3 -6.3(4)
N8 N7 C22 C24 -125.9(3)
N8 N7 C22 C23 110.6(3)
N8 C17 C18 C19 0.7(4)
N16 La3 O2 La2 123.02(9)
N16 La3 O2 C21 -50.0(2)
N16 La3 O4 La2 -105.04(10)
N16 La3 O4 C27 73.8(2)
N16 La3 O6 La2 31.4(2)
N16 La3 O6 C62 -86.2(3)
N16 La3 O6 C65 150.7(2)
N16 La3 N5 N6 -76.6(2)
N16 La3 N5 C29 68.7(3)
N16 La3 N17 N18 171.21(17)
N16 La3 N17 C54 -49(3)
N16 La3 N4 C14 -71.4(4)
N16 La3 N4 N3 95.5(2)
N16 La3 N18 N17 -10.6(2)
N16 La3 N18 C56 -103(4)
N16 La3 N15 C49 106(4)
N16 C51 C50 C49 -0.5(4)
N16 N15 C49 C50 -0.1(4)
N16 N15 C49 C48 -179.4(3)
N4 La3 O2 La2 -166.19(12)
N4 La3 O2 C21 20.8(2)
N4 La3 O4 La2 -20.57(14)
N4 La3 O4 C27 158.2(2)
N4 La3 O6 La2 93.68(7)
N4 La3 O6 C62 -23.9(2)
N4 La3 O6 C65 -147.0(2)
N4 La3 N5 N6 -174.4(4)
N4 La3 N5 C29 -29.1(7)
N4 La3 N17 N18 96.17(17)
N4 La3 N17 C54 -124(3)
N4 La3 N16 C51 46(3)
N4 La3 N16 N15 178.04(19)
N4 La3 N18 N17 -81.43(17)
N4 La3 N18 C56 -174(4)
N4 La3 N15 N16 -2.00(19)
N4 La3 N15 C49 104(4)
N4 C14 C13 C12 0.0(4)
C14 N4 N3 C21 169.1(3)
C14 N4 N3 C12 0.8(4)
N13 La2 La3 O2 -92.38(11)
N13 La2 La3 O4 115.61(12)
N13 La2 La3 O6 9.92(10)
N13 La2 La3 N5 94.35(10)
N13 La2 La3 N17 6.07(17)
N13 La2 La3 N16 -156.85(10)
N13 La2 La3 N4 -80.34(10)
N13 La2 La3 N18 10.40(11)
N13 La2 La3 N15 168.76(10)
N13 La2 La1 O1 93.73(11)
N13 La2 La1 N11 163.84(10)
N13 La2 La1 O3 -110.74(11)
N13 La2 La1 N1 84.29(9)
N13 La2 La1 O5 -4.54(10)
N13 La2 La1 N10 -21.2(3)
N13 La2 La1 N8 -86.67(9)
N13 La2 La1 N9 0.85(11)
N13 La2 La1 N12 -162.21(10)
N13 La2 O2 La3 105.76(10)
N13 La2 O2 C21 -80.5(2)
N13 La2 O4 La3 -87.77(12)
N13 La2 O4 C27 93.3(2)
N13 La2 O1 La1 -98.85(10)
N13 La2 O1 C6 86.5(2)
N13 La2 O6 La3 -170.87(9)
N13 La2 O6 C62 -56.2(2)
N13 La2 O6 C65 74.2(2)
N13 La2 O3 La1 84.74(11)
N13 La2 O3 C22 -101.4(2)
N13 La2 N14 C46 153(3)
N13 N14 C46 C45 -0.5(4)
N13 N14 C46 C47 178.6(3)
N13 C44 C45 C46 -0.6(4)
C6 N2 N1 La1 11.1(4)
C6 N2 N1 C2 -169.3(3)
C6 N2 C4 C3 168.0(3)
C6 N2 C4 C5 -12.2(6)
C46 N14 N13 La2 -177.8(3)
C46 N14 N13 C44 0.1(4)
N3 C21 C10 C8 -148.7(3)
N3 N4 C14 C13 -0.5(4)
N3 N4 C14 C15 -180.0(3)
N3 C12 C13 C14 0.5(4)
C26 C27 N6 N5 -112.8(3)
C26 C27 N6 C31 66.8(4)
C26 C27 C25 C24 28.3(4)
C26 C23 C22 N7 152.3(3)
C26 C23 C22 O3 -90.6(4)
C26 C23 C22 C24 29.7(4)
C51 N16 N15 La3 176.5(3)
C51 N16 N15 C49 -0.2(4)
C51 C50 C49 N15 0.3(4)
C51 C50 C49 C48 179.6(4)
N9 La1 O1 La2 117.44(10)
N9 La1 O1 C6 -68.5(3)
N9 La1 N11 N12 -96.13(19)
N9 La1 N11 C39 3.9(12)
N9 La1 O3 La2 -104.82(12)
N9 La1 O3 C22 81.5(3)
N9 La1 N1 N2 141.5(2)
N9 La1 N1 C2 -38.0(3)
N9 La1 O5 C61 -65.8(2)
N9 La1 O5 C58 65.0(3)
N9 La1 N10 C36 159(2)
N9 La1 N8 N7 179.1(2)
N9 La1 N8 C17 37.2(3)
N9 La1 N12 N11 98.79(18)
N9 La1 N12 C41 -3.6(11)
N9 N10 C36 C35 -0.6(4)
N9 N10 C36 C37 179.7(3)
N9 C34 C35 C36 -0.2(4)
C31 N6 N5 La3 155.8(2)
C31 N6 N5 C29 0.4(4)
C31 C30 C29 N5 0.4(4)
C31 C30 C29 C28 -179.7(4)
C19 N7 N8 La1 -153.9(2)
C19 N7 N8 C17 0.3(4)
C19 N7 C22 O3 -179.5(3)
C19 N7 C22 C24 60.9(4)
C19 N7 C22 C23 -62.6(4)
N12 La1 O1 La2 -90.59(11)
N12 La1 O1 C6 83.5(3)
N12 La1 N11 C39 100.0(12)
N12 La1 O3 La2 132.57(10)
N12 La1 O3 C22 -41.1(2)
N12 La1 N1 N2 -105.8(2)
N12 La1 N1 C2 74.6(3)
N12 La1 O5 C61 170.1(3)
N12 La1 O5 C58 -59.1(4)
N12 La1 N10 N9 174.14(18)
N12 La1 N10 C36 -26.5(19)
N12 La1 N8 N7 63.6(2)
N12 La1 N8 C17 -78.3(3)
N12 La1 N9 N10 -6.4(2)
N12 La1 N9 C34 -47(4)
N12 N11 C39 C40 -0.3(5)
N12 N11 C39 C38 177.4(4)
N12 C41 C40 C39 -1.0(5)
C7 C9 C21 O2 -92.6(4)
C7 C9 C21 N3 148.6(3)
C7 C9 C21 C10 27.2(4)
C7 C6 C8 C10 28.6(4)
C62 O6 C65 C64 27.6(4)
C62 C63 C64 C65 16.7(4)
C10 C21 N3 N4 -103.4(3)
C10 C21 N3 C12 62.7(4)
N18 La3 O2 La2 -101.09(10)
N18 La3 O2 C21 85.9(3)
N18 La3 O4 La2 98.87(11)
N18 La3 O4 C27 -82.3(3)
N18 La3 O6 La2 -179.58(9)
N18 La3 O6 C62 62.8(2)
N18 La3 O6 C65 -60.3(2)
N18 La3 N5 N6 159.7(2)
N18 La3 N5 C29 -55.0(3)
N18 La3 N17 C54 140(3)
N18 La3 N16 C51 -31(3)
N18 La3 N16 N15 100.97(18)
N18 La3 N4 C14 54.8(4)
N18 La3 N4 N3 -138.2(2)
N18 La3 N15 N16 -101.56(18)
N18 La3 N15 C49 5(4)
N18 N17 C54 C55 -0.1(4)
N18 N17 C54 C53 179.1(3)
C1 C2 C3 C4 -178.1(4)
C13 C12 N3 C21 -167.7(3)
C13 C12 N3 N4 -0.8(4)
C8 C6 C7 C9 -28.6(4)
N15 La3 O2 La2 94.81(10)
N15 La3 O2 C21 -78.2(2)
N15 La3 O4 La2 -131.00(10)
N15 La3 O4 C27 47.8(2)
N15 La3 O6 La2 -43.33(17)
N15 La3 O6 C62 -160.9(2)
N15 La3 O6 C65 76.0(3)
N15 La3 N5 N6 -72.0(2)
N15 La3 N5 C29 73.3(3)
N15 La3 N17 N18 -156.62(17)
N15 La3 N17 C54 -17(3)
N15 La3 N16 C51 -132(3)
N15 La3 N4 C14 -70.3(4)
N15 La3 N4 N3 96.6(2)
N15 La3 N18 N17 28.5(2)
N15 La3 N18 C56 -64(4)
N15 N16 C51 C50 0.4(4)
N15 N16 C51 C52 177.6(3)
C25 C27 N6 N5 124.1(3)
C25 C27 N6 C31 -56.3(4)
C25 C27 C26 C23 -29.0(4)
C25 C24 C22 N7 -151.7(3)
C25 C24 C22 O3 89.1(4)
C25 C24 C22 C23 -30.5(4)
C22 N7 N8 La1 31.9(3)
C22 N7 N8 C17 -173.9(3)
C22 N7 C19 C18 173.7(3)
C22 N7 C19 C20 -7.2(5)
C22 C24 C25 C27 1.4(5)
C54 N17 N18 La3 -176.2(3)
C54 N17 N18 C56 -0.5(4)
C54 C55 C56 N18 -0.9(4)
C54 C55 C56 C57 179.0(4)
C61 O5 C58 C59B -18.7(6)
C61 O5 C58 C59 9.7(7)
C61 C60 C59B C58 -20.3(7)
C61 C60 C59 C58 24.1(9)
C36 N10 N9 La1 -177.2(3)
C36 N10 N9 C34 0.5(4)
C65 O6 C62 C63 -17.0(4)
C16 C17 C18 C19 179.4(4)
C29 C30 C31 N6 -0.1(4)
C29 C30 C31 C32 -178.1(4)
C4 N2 N1 La1 178.8(2)
C4 N2 N1 C2 -1.6(4)
C4 N2 C6 O1 172.6(3)
C4 N2 C6 C7 55.2(5)
C4 N2 C6 C8 -67.9(4)
C56 C55 C54 N17 0.6(4)
C56 C55 C54 C53 -178.5(4)
C20 C19 C18 C17 -179.5(4)
C11 C12 N3 C21 12.6(5)
C11 C12 N3 N4 179.4(3)
C11 C12 C13 C14 -179.8(4)
C15 C14 C13 C12 179.4(4)
C47 C46 C45 C44 -178.3(4)
C39 N11 N12 La1 -166.1(3)
C39 N11 N12 C41 -0.4(4)
C5 C4 C3 C2 178.6(4)
C58 O5 C61 C60 6.5(4)
C33 C34 C35 C36 177.8(4)
C37 C36 C35 C34 -179.9(4)
C43 C44 C45 C46 -179.6(4)
C52 C51 C50 C49 -177.3(4)
C42 C41 C40 C39 175.6(4)
C38 C39 C40 C41 -176.6(5)
O8 C70 C71 C72 32.4(7)
O8 C73 C72 C71 11.2(6)
O7 C69 C68 C67 30.8(10)
O7 C66 C67 C68 12.3(8)
C70 O8 C73 C72 9.2(6)
C73 O8 C70 C71 -26.2(7)
C73 C72 C71 C70 -26.2(7)
C69 O7 C66 C67 4.9(8)
C69 C68 C67 C66 -24.4(9)
C66 O7 C69 C68 -23.6(9)
C59B C58 C59 C60 64.2(18)
C59B C60 C59 C58 -73.0(18)
C59 C58 C59B C60 -79(2)
C59 C60 C59B C58 70.1(19)
